data_7109745
loop_
_publ_author_name
'Jun Liang'
'Xin-Long Wang'
'Yan-Qing Jiao'
'Chao Qin'
'Kui-Zhan Shao'
'Zhong-Min Su'
'Qing-Yin Wu'

_publ_section_title
;
 Metal ion directed metal-organic rotaxane frameworks with intrinsic
 features of self-penetration and interpenetration
;
_journal_name_full Chem.Commun.
_journal_page_first 8555
_journal_paper_doi 10.1039/c3cc43990a
_journal_volume 49
_journal_year 2013
_chemical_formula_sum 'C116 H146 Cu N52 O43'
_chemical_formula_weight 3020.38
_chemical_name_systematic
;
 ?
;
_space_group_crystal_system monoclinic
_space_group_IT_number 15
_space_group_name_Hall '-C 2yc'
_space_group_name_H-M_alt 'C 1 2/c 1'
_symmetry_space_group_name_Hall '-C 2yc'
_symmetry_space_group_name_H-M 'C 1 2/c 1'
_atom_sites_solution_hydrogens mixed
_audit_creation_method SHELXL-2013
_cell_angle_alpha 90.000(5)
_cell_angle_beta 113.162(5)
_cell_angle_gamma 90.000(5)
_cell_formula_units_Z 8
_cell_length_a 37.209(5)
_cell_length_b 37.083(5)
_cell_length_c 23.517(5)
_cell_measurement_reflns_used 77751
_cell_measurement_temperature 296(2)
_cell_measurement_theta_max 25.00
_cell_measurement_theta_min 1.748
_cell_volume 29834(9)
_computing_cell_refinement 'SAINT (Bruker, 1999)'
_computing_data_collection 'SMART (Bruker, 1997)'
_computing_data_reduction SAINT
_computing_molecular_graphics 'SHELXTL-PLUS (Sheldrick, 1990)'
_computing_publication_material SHELXL-97
_computing_structure_refinement 'SHELXL-97 (Sheldrick, 1997)'
_computing_structure_solution 'SHELXS-97 (Sheldrick, 1997)'
_diffrn_ambient_temperature 296(2)
_diffrn_measured_fraction_theta_full 0.971
_diffrn_measured_fraction_theta_max 0.998
_diffrn_measurement_device_type 'Bruker APEX CCD area-detector'
_diffrn_measurement_method '\w scans'
_diffrn_radiation_type MoK\a
_diffrn_radiation_wavelength 0.71069
_diffrn_reflns_av_R_equivalents 0.0763
_diffrn_reflns_av_unetI/netI 0.1235
_diffrn_reflns_Laue_measured_fraction_full 0.971
_diffrn_reflns_Laue_measured_fraction_max 0.998
_diffrn_reflns_limit_h_max 44
_diffrn_reflns_limit_h_min -32
_diffrn_reflns_limit_k_max 44
_diffrn_reflns_limit_k_min -43
_diffrn_reflns_limit_l_max 27
_diffrn_reflns_limit_l_min -27
_diffrn_reflns_number 77751
_diffrn_reflns_point_group_measured_fraction_full 0.971
_diffrn_reflns_point_group_measured_fraction_max 0.998
_diffrn_reflns_theta_full 25.240
_diffrn_reflns_theta_max 25.00
_diffrn_reflns_theta_min 1.748
_diffrn_source 'Rotation anode'
_exptl_absorpt_coefficient_mu 0.242
_exptl_absorpt_correction_T_max 0.943
_exptl_absorpt_correction_T_min 0.938
_exptl_absorpt_correction_type multi-scan
_exptl_absorpt_process_details 'ABSCOR by T.Higashi    8 March, 1995'
_exptl_crystal_colour gree
_exptl_crystal_density_diffrn 1.345
_exptl_crystal_description block
_exptl_crystal_F_000 12632
_exptl_crystal_size_max 0.260
_exptl_crystal_size_mid 0.250
_exptl_crystal_size_min 0.250
_refine_diff_density_max 0.704
_refine_diff_density_min -0.462
_refine_diff_density_rms 0.065
_refine_ls_extinction_coef 0.000017(6)
_refine_ls_extinction_expression Fc^*^=kFc[1+0.001xFc^2^\l^3^/sin(2\q)]^-1/4^
_refine_ls_extinction_method SHELXL
_refine_ls_goodness_of_fit_ref 1.042
_refine_ls_hydrogen_treatment constr
_refine_ls_matrix_type full
_refine_ls_number_parameters 1786
_refine_ls_number_reflns 26224
_refine_ls_number_restraints 12
_refine_ls_restrained_S_all 1.047
_refine_ls_R_factor_all 0.1518
_refine_ls_R_factor_gt 0.0700
_refine_ls_shift/su_max 0.016
_refine_ls_shift/su_mean 0.000
_refine_ls_structure_factor_coef Fsqd
_refine_ls_weighting_details 'w=1/[\s^2^(Fo^2^)+(0.0600P)^2^] where P=(Fo^2^+2Fc^2^)/3'
_refine_ls_weighting_scheme calc
_refine_ls_wR_factor_gt 0.1573
_refine_ls_wR_factor_ref 0.1730
_reflns_Friedel_coverage 0.000
_reflns_number_gt 10600
_reflns_number_total 26224
_reflns_threshold_expression 'I > 2\s(I)'
_cod_data_source_file c3cc43990a.txt
_cod_data_source_block mm
_cod_database_code 7109745
_shelx_space_group_comment
;
The symmetry employed for this shelxl refinement is uniquely defined
by the following loop, which should always be used as a source of
symmetry information in preference to the above space-group names.
They are only intended as comments.
;
_shelx_estimated_absorpt_t_min 0.940
_shelx_estimated_absorpt_t_max 0.942

loop_
_space_group_symop_operation_xyz
'x, y, z'
'-x, y, -z+1/2'
'x+1/2, y+1/2, z'
'-x+1/2, y+1/2, -z+1/2'
'-x, -y, -z'
'x, -y, z-1/2'
'-x+1/2, -y+1/2, -z'
'x+1/2, -y+1/2, z-1/2'

loop_
_atom_site_label
_atom_site_type_symbol
_atom_site_fract_x
_atom_site_fract_y
_atom_site_fract_z
_atom_site_U_iso_or_equiv
_atom_site_adp_type
_atom_site_occupancy
_atom_site_site_symmetry_order
_atom_site_calc_flag
_atom_site_refinement_flags_posn
_atom_site_refinement_flags_adp
Cu1 Cu 0.24837(2) 0.44010(2) 0.25123(2) 0.03675(16) Uani 1 1 d . .
C1 C 0.22625(14) 0.37955(13) 0.1796(2) 0.0376(11) Uani 1 1 d . .
C2 C 0.22719(13) 0.34122(12) 0.1611(2) 0.0374(11) Uani 1 1 d . .
C3 C 0.19906(15) 0.32779(14) 0.1071(3) 0.0716(17) Uani 1 1 d . .
H3C H 0.1790 0.3427 0.0818 0.086 Uiso 1 1 calc R U
C4 C 0.25610(13) 0.31807(13) 0.1972(2) 0.0463(13) Uani 1 1 d . .
H4C H 0.2758 0.3267 0.2331 0.056 Uiso 1 1 calc R U
C5 C 0.25629(13) 0.28244(13) 0.1811(2) 0.0455(13) Uani 1 1 d . .
H5A H 0.2759 0.2672 0.2066 0.055 Uiso 1 1 calc R U
C6 C 0.20072(17) 0.29214(16) 0.0908(3) 0.088(2) Uani 1 1 d . .
H6A H 0.1826 0.2838 0.0531 0.106 Uiso 1 1 calc R U
C7 C 0.22817(14) 0.26915(13) 0.1284(3) 0.0561(15) Uani 1 1 d . .
C8 C 0.22876(18) 0.22967(17) 0.1122(3) 0.098(2) Uiso 1 1 d . .
H8A H 0.2449 0.2273 0.0885 0.118 Uiso 1 1 calc R U
H8B H 0.2417 0.2165 0.1505 0.118 Uiso 1 1 calc R U
C9 C 0.19414(14) 0.17530(12) 0.0641(2) 0.0562(14) Uani 1 1 d . .
H9A H 0.2074 0.1619 0.1022 0.067 Uiso 1 1 calc R U
H9B H 0.2096 0.1728 0.0394 0.067 Uiso 1 1 calc R U
C10 C 0.15518(15) 0.15820(13) 0.0299(3) 0.0715(17) Uani 1 1 d . .
H10A H 0.1395 0.1607 0.0543 0.086 Uiso 1 1 calc R U
H10B H 0.1420 0.1711 -0.0087 0.086 Uiso 1 1 calc R U
C11 C 0.15730(19) 0.12060(18) 0.0165(3) 0.095(2) Uiso 1 1 d . .
H11A H 0.1818 0.1097 0.0330 0.114 Uiso 1 1 calc R U
C12 C 0.12413(18) 0.09806(17) -0.0212(3) 0.0857(19) Uiso 1 1 d . .
H12A H 0.1301 0.0778 -0.0390 0.103 Uiso 1 1 calc R U
C13 C 0.08408(13) 0.10358(15) -0.0335(2) 0.0669(16) Uani 1 1 d . .
H13A H 0.0753 0.1254 -0.0579 0.080 Uiso 1 1 calc R U
H13B H 0.0812 0.1073 0.0053 0.080 Uiso 1 1 calc R U
C14 C 0.05874(13) 0.07332(14) -0.0668(2) 0.0605(15) Uani 1 1 d . .
H14A H 0.0623 0.0694 -0.1051 0.073 Uiso 1 1 calc R U
H14B H 0.0674 0.0517 -0.0419 0.073 Uiso 1 1 calc R U
C15 C -0.0080(2) 0.0496(2) -0.1080(4) 0.146(3) Uiso 1 1 d . .
H15A H 0.0001 0.0297 -0.0789 0.175 Uiso 1 1 calc R U
H15B H -0.0036 0.0421 -0.1443 0.175 Uiso 1 1 calc R U
C16 C -0.05117(15) 0.05389(17) -0.1274(3) 0.089(2) Uani 1 1 d . .
C17 C -0.0657(2) 0.07219(19) -0.0900(3) 0.115(2) Uiso 1 1 d . .
H17A H -0.0484 0.0811 -0.0521 0.137 Uiso 1 1 calc R U
C18 C -0.07606(15) 0.03758(13) -0.1771(2) 0.0484(13) Uani 1 1 d . .
H18A H -0.0667 0.0241 -0.2017 0.058 Uiso 1 1 calc R U
C19 C -0.10564(16) 0.07762(18) -0.1076(3) 0.105(3) Uani 1 1 d . .
H19A H -0.1149 0.0921 -0.0840 0.126 Uiso 1 1 calc R U
C20 C -0.11608(14) 0.04037(13) -0.1932(2) 0.0469(13) Uani 1 1 d . .
H20A H -0.1332 0.0277 -0.2272 0.056 Uiso 1 1 calc R U
C21 C -0.13073(13) 0.06161(13) -0.1594(2) 0.0439(12) Uani 1 1 d . .
C22 C -0.17403(13) 0.06589(13) -0.1775(2) 0.0394(12) Uani 1 1 d . .
C23 C 0.23467(12) 0.49892(12) 0.1773(2) 0.0385(12) Uani 1 1 d . .
C24 C 0.22421(12) 0.53745(12) 0.1564(2) 0.0393(12) Uani 1 1 d . .
C25 C 0.22211(15) 0.54832(14) 0.0995(2) 0.0626(15) Uani 1 1 d . .
H25A H 0.2278 0.5319 0.0745 0.075 Uiso 1 1 calc R U
C26 C 0.21490(12) 0.56225(13) 0.1916(2) 0.0446(12) Uani 1 1 d . .
H26A H 0.2155 0.5554 0.2300 0.054 Uiso 1 1 calc R U
C27 C 0.21166(16) 0.58330(15) 0.0783(2) 0.0698(17) Uani 1 1 d . .
H27A H 0.2105 0.5900 0.0395 0.084 Uiso 1 1 calc R U
C28 C 0.20481(14) 0.59666(14) 0.1716(2) 0.0526(13) Uani 1 1 d . .
H28A H 0.1990 0.6129 0.1970 0.063 Uiso 1 1 calc R U
C29 C 0.20295(14) 0.60813(13) 0.1151(2) 0.0510(13) Uani 1 1 d . .
C30 C 0.19053(16) 0.64511(14) 0.0925(3) 0.0750(17) Uani 1 1 d . .
H30A H 0.1666 0.6436 0.0556 0.090 Uiso 1 1 calc R U
H30B H 0.1845 0.6579 0.1237 0.090 Uiso 1 1 calc R U
C31 C 0.20766(17) 0.70360(13) 0.0585(2) 0.0727(17) Uani 1 1 d . .
H31A H 0.2077 0.7174 0.0936 0.087 Uiso 1 1 calc R U
H31B H 0.1812 0.7037 0.0272 0.087 Uiso 1 1 calc R U
C32 C 0.2352(2) 0.7221(2) 0.0319(4) 0.134(3) Uani 1 1 d . U
H32A H 0.2615 0.7226 0.0637 0.161 Uiso 1 1 calc R U
H32B H 0.2358 0.7079 -0.0023 0.161 Uiso 1 1 calc R U
C33 C 0.2244(3) 0.7560(3) 0.0122(6) 0.218(5) Uani 1 1 d . .
H33B H 0.1988 0.7557 -0.0204 0.328 Uiso 1 1 d R U
H33C H 0.2242 0.7708 0.0455 0.328 Uiso 1 1 d R U
C34 C 0.20748(13) 0.44318(12) 0.3250(2) 0.0380(11) Uani 1 1 d . .
C35 C 0.17408(12) 0.43710(12) 0.3447(2) 0.0356(11) Uani 1 1 d . .
C36 C 0.17628(14) 0.44993(14) 0.4013(2) 0.0597(15) Uani 1 1 d . .
H36A H 0.1982 0.4628 0.4268 0.072 Uiso 1 1 calc R U
C37 C 0.14096(13) 0.41908(12) 0.3084(2) 0.0430(12) Uani 1 1 d . .
H37A H 0.1390 0.4100 0.2704 0.052 Uiso 1 1 calc R U
C38 C 0.14541(15) 0.44349(15) 0.4201(2) 0.0664(16) Uani 1 1 d . .
H38A H 0.1476 0.4514 0.4589 0.080 Uiso 1 1 calc R U
C39 C 0.11064(13) 0.41414(13) 0.3266(2) 0.0481(13) Uani 1 1 d . .
H39A H 0.0882 0.4025 0.3002 0.058 Uiso 1 1 calc R U
C40 C 0.11262(14) 0.42602(13) 0.3831(2) 0.0491(13) Uani 1 1 d . .
C41 C 0.08090(16) 0.41909(16) 0.4047(3) 0.0758(18) Uani 1 1 d . .
H41A H 0.0601 0.4063 0.3724 0.091 Uiso 1 1 calc R U
H41B H 0.0910 0.4033 0.4404 0.091 Uiso 1 1 calc R U
C42 C 0.03118(14) 0.44247(16) 0.4393(2) 0.0726(17) Uani 1 1 d . .
H42A H 0.0384 0.4235 0.4702 0.087 Uiso 1 1 calc R U
H42B H 0.0088 0.4343 0.4035 0.087 Uiso 1 1 calc R U
C43 C 0.0201(2) 0.4798(2) 0.4675(4) 0.119(3) Uani 1 1 d . U
H43A H 0.0428 0.4885 0.5023 0.143 Uiso 1 1 calc R U
H43B H 0.0117 0.4984 0.4361 0.143 Uiso 1 1 calc R U
C44 C -0.0102(3) 0.4712(3) 0.4867(5) 0.199(5) Uani 1 1 d . .
H44B H -0.0325 0.4624 0.4521 0.298 Uiso 1 1 d R U
H44C H -0.0010 0.4527 0.5177 0.298 Uiso 1 1 d R U
C45 C 0.24753(14) 0.07980(15) 1.0391(3) 0.0495(13) Uani 1 1 d . .
C46 C 0.24320(14) 0.09372(14) 0.9335(2) 0.0560(14) Uani 1 1 d . .
H46A H 0.2526 0.0790 0.9080 0.067 Uiso 1 1 calc R U
H46B H 0.2636 0.1108 0.9558 0.067 Uiso 1 1 calc R U
C47 C 0.20236(16) 0.14895(16) 0.9025(3) 0.0521(14) Uani 1 1 d . .
C48 C 0.15776(16) 0.19679(15) 0.8449(3) 0.0701(17) Uani 1 1 d . .
H48A H 0.1529 0.2031 0.8025 0.084 Uiso 1 1 calc R U
H48B H 0.1793 0.2116 0.8716 0.084 Uiso 1 1 calc R U
C49 C 0.1247(2) 0.22705(16) 0.9048(3) 0.0639(16) Uani 1 1 d . .
C50 C 0.07728(17) 0.26013(15) 0.9350(3) 0.0785(18) Uani 1 1 d . .
H50A H 0.0566 0.2759 0.9087 0.094 Uiso 1 1 calc R U
H50B H 0.1001 0.2749 0.9565 0.094 Uiso 1 1 calc R U
C51 C 0.0897(2) 0.23797(17) 1.0394(4) 0.0788(19) Uani 1 1 d . .
C52 C 0.08646(17) 0.21632(15) 1.1356(3) 0.0749(17) Uani 1 1 d . .
H52A H 0.0679 0.2245 1.1524 0.090 Uiso 1 1 calc R U
H52B H 0.1094 0.2315 1.1528 0.090 Uiso 1 1 calc R U
C53 C 0.1361(2) 0.16814(17) 1.1764(2) 0.0614(16) Uani 1 1 d . .
C54 C 0.17222(18) 0.11435(15) 1.2301(2) 0.0736(17) Uani 1 1 d . .
H54A H 0.1701 0.1032 1.2659 0.088 Uiso 1 1 calc R U
H54B H 0.1934 0.1318 1.2449 0.088 Uiso 1 1 calc R U
C55 C 0.21302(17) 0.09032(15) 1.1768(2) 0.0512(14) Uani 1 1 d . .
C56 C 0.24984(15) 0.05083(13) 1.1348(2) 0.0587(15) Uani 1 1 d . .
H56A H 0.2605 0.0273 1.1504 0.070 Uiso 1 1 calc R U
H56B H 0.2702 0.0685 1.1540 0.070 Uiso 1 1 calc R U
C57 C 0.22488(14) 0.02047(13) 1.0290(2) 0.0502(13) Uani 1 1 d . .
H57A H 0.2430 0.0001 1.0435 0.060 Uiso 1 1 calc R U
C58 C 0.22228(14) 0.03425(13) 0.9650(2) 0.0498(13) Uani 1 1 d . .
H58A H 0.2390 0.0199 0.9502 0.060 Uiso 1 1 calc R U
C59 C 0.18014(14) 0.09903(14) 0.8357(2) 0.0536(14) Uani 1 1 d . .
H59A H 0.1926 0.0907 0.8082 0.064 Uiso 1 1 calc R U
C60 C 0.15295(16) 0.13187(16) 0.8081(2) 0.0626(15) Uani 1 1 d . .
H60A H 0.1529 0.1390 0.7679 0.075 Uiso 1 1 calc R U
C61 C 0.08375(18) 0.20070(19) 0.8102(3) 0.0824(19) Uani 1 1 d . .
H61A H 0.0808 0.2111 0.7704 0.099 Uiso 1 1 calc R U
C62 C 0.05778(19) 0.22086(18) 0.8382(3) 0.0794(19) Uani 1 1 d . .
H62A H 0.0430 0.2405 0.8114 0.095 Uiso 1 1 calc R U
C63 C 0.02640(18) 0.23140(18) 0.9682(3) 0.0768(18) Uani 1 1 d . .
H63A H 0.0076 0.2512 0.9529 0.092 Uiso 1 1 calc R U
C64 C 0.02827(19) 0.21752(17) 1.0308(3) 0.0792(18) Uani 1 1 d . .
H64A H 0.0120 0.2322 1.0461 0.095 Uiso 1 1 calc R U
C65 C 0.07165(18) 0.15240(16) 1.1606(3) 0.0685(16) Uani 1 1 d . .
H65A H 0.0587 0.1603 1.1876 0.082 Uiso 1 1 calc R U
C66 C 0.0981(2) 0.12068(16) 1.1881(3) 0.0729(17) Uani 1 1 d . .
H66A H 0.0974 0.1133 1.2277 0.087 Uiso 1 1 calc R U
C67 C 0.16711(16) 0.04998(14) 1.1871(2) 0.0575(14) Uani 1 1 d . .
H67A H 0.1699 0.0396 1.2270 0.069 Uiso 1 1 calc R U
C68 C 0.19285(14) 0.02965(13) 1.1590(2) 0.0504(13) Uani 1 1 d . .
H68A H 0.2079 0.0101 1.1860 0.060 Uiso 1 1 calc R U
C69 C 0.17309(14) -0.00827(13) 1.0613(2) 0.0534(13) Uani 1 1 d . .
H69A H 0.1501 -0.0227 1.0390 0.064 Uiso 1 1 calc R U
H69B H 0.1937 -0.0245 1.0863 0.064 Uiso 1 1 calc R U
C70 C 0.16077(17) 0.01423(13) 0.9560(2) 0.0505(13) Uani 1 1 d . .
C71 C 0.16579(15) 0.03567(15) 0.8596(2) 0.0591(15) Uani 1 1 d . .
H71A H 0.1850 0.0288 0.8433 0.071 Uiso 1 1 calc R U
H71B H 0.1431 0.0203 0.8404 0.071 Uiso 1 1 calc R U
C72 C 0.11607(19) 0.08357(18) 0.8204(2) 0.0572(15) Uani 1 1 d . .
C73 C 0.07876(16) 0.13719(17) 0.7683(2) 0.0778(18) Uani 1 1 d . .
H73A H 0.0806 0.1485 0.7324 0.093 Uiso 1 1 calc R U
H73B H 0.0579 0.1196 0.7534 0.093 Uiso 1 1 calc R U
C74 C 0.03859(18) 0.1605(2) 0.8215(2) 0.0655(17) Uani 1 1 d . .
C75 C 0.00083(16) 0.19987(18) 0.8623(3) 0.089(2) Uani 1 1 d . .
H75A H -0.0188 0.1813 0.8449 0.106 Uiso 1 1 calc R U
H75B H -0.0111 0.2229 0.8461 0.106 Uiso 1 1 calc R U
C76 C 0.00378(18) 0.1715(2) 0.9581(3) 0.0723(18) Uani 1 1 d . .
C77 C 0.00906(18) 0.15834(17) 1.0640(3) 0.0859(19) Uani 1 1 d . .
H77A H 0.0000 0.1727 1.0903 0.103 Uiso 1 1 calc R U
H77B H -0.0113 0.1410 1.0424 0.103 Uiso 1 1 calc R U
C78 C 0.04912(18) 0.10359(17) 1.0937(3) 0.0604(15) Uani 1 1 d . .
C79 C 0.09387(16) 0.05449(15) 1.1522(2) 0.0664(16) Uani 1 1 d . .
H79A H 0.0983 0.0485 1.1945 0.080 Uiso 1 1 calc R U
H79B H 0.0724 0.0397 1.1253 0.080 Uiso 1 1 calc R U
C80 C 0.12702(19) 0.02482(13) 1.0931(2) 0.0507(14) Uani 1 1 d . .
C81 C 0.37444(18) 0.2256(2) 0.6044(3) 0.0776(19) Uani 1 1 d . .
C82 C 0.3999(2) 0.28099(18) 0.5762(3) 0.100(2) Uani 1 1 d . .
H82A H 0.4218 0.2954 0.6028 0.120 Uiso 1 1 calc R U
H82B H 0.4098 0.2639 0.5547 0.120 Uiso 1 1 calc R U
C83 C 0.3542(2) 0.29555(19) 0.4694(4) 0.0827(19) Uani 1 1 d . .
C84 C 0.3116(2) 0.32612(15) 0.3725(3) 0.0734(18) Uani 1 1 d . .
H84A H 0.3159 0.3496 0.3579 0.088 Uiso 1 1 calc R U
H84B H 0.3226 0.3080 0.3542 0.088 Uiso 1 1 calc R U
C85 C 0.1883(2) 0.26557(18) 0.2690(3) 0.092(2) Uani 1 1 d . .
H85A H 0.2027 0.2488 0.2541 0.111 Uiso 1 1 calc R U
H85B H 0.1692 0.2775 0.2332 0.111 Uiso 1 1 calc R U
C86 C 0.1333(2) 0.25791(17) 0.3043(3) 0.086(2) Uani 1 1 d . .
H86A H 0.1143 0.2658 0.2638 0.103 Uiso 1 1 calc R U
C87 C 0.2040(2) 0.32902(17) 0.3130(3) 0.0815(19) Uani 1 1 d . .
H87A H 0.1886 0.3399 0.2728 0.098 Uiso 1 1 calc R U
C88 C 0.24263(19) 0.34819(15) 0.3445(2) 0.0639(16) Uani 1 1 d . .
H88A H 0.2458 0.3679 0.3191 0.077 Uiso 1 1 calc R U
C89 C 0.33629(18) 0.35527(16) 0.4789(3) 0.0718(17) Uani 1 1 d . .
H89A H 0.3480 0.3757 0.4659 0.086 Uiso 1 1 calc R U
C90 C 0.36433(19) 0.34075(16) 0.5434(3) 0.0802(18) Uani 1 1 d . .
H90A H 0.3883 0.3551 0.5608 0.096 Uiso 1 1 calc R U
C91 C 0.3833(2) 0.27467(19) 0.6705(3) 0.089(2) Uani 1 1 d . .
H91A H 0.4092 0.2824 0.6998 0.107 Uiso 1 1 calc R U
C92 C 0.3246(2) 0.28977(18) 0.6819(3) 0.0685(18) Uani 1 1 d . .
C93 C 0.35498(19) 0.33831(16) 0.6458(3) 0.091(2) Uani 1 1 d . .
H93A H 0.3820 0.3461 0.6648 0.109 Uiso 1 1 calc R U
H93B H 0.3399 0.3533 0.6622 0.109 Uiso 1 1 calc R U
C94 C 0.3057(2) 0.36087(15) 0.5470(3) 0.0660(16) Uani 1 1 d . .
C95 C 0.26927(17) 0.38473(14) 0.4425(2) 0.0627(15) Uani 1 1 d . .
H95A H 0.2568 0.3993 0.4638 0.075 Uiso 1 1 calc R U
H95B H 0.2787 0.4009 0.4190 0.075 Uiso 1 1 calc R U
C96 C 0.20688(19) 0.35215(14) 0.4072(3) 0.0594(15) Uani 1 1 d . .
C97 C 0.1449(2) 0.32332(15) 0.3426(3) 0.083(2) Uani 1 1 d . .
H97A H 0.1295 0.3295 0.2999 0.100 Uiso 1 1 calc R U
H97B H 0.1354 0.3377 0.3682 0.100 Uiso 1 1 calc R U
C98 C 0.00523(19) 0.5298(2) 0.1812(2) 0.0647(17) Uani 1 1 d . .
C99 C 0.07163(17) 0.50643(19) 0.2316(2) 0.085(2) Uani 1 1 d . .
H99A H 0.0580 0.4888 0.2461 0.102 Uiso 1 1 calc R U
H99B H 0.0921 0.5169 0.2677 0.102 Uiso 1 1 calc R U
C100 C 0.07989(18) 0.4531(2) 0.1732(2) 0.0656(17) Uani 1 1 d . .
C101 C 0.10707(16) 0.40538(18) 0.1276(3) 0.0759(18) Uani 1 1 d . .
H10C H 0.1341 0.3977 0.1421 0.091 Uiso 1 1 calc R U
H10D H 0.0937 0.3896 0.1457 0.091 Uiso 1 1 calc R U
C102 C 0.0526(2) 0.38743(17) 0.0308(3) 0.0771(18) Uani 1 1 d . .
C103 C 0.01140(19) 0.36810(18) -0.0748(3) 0.093(2) Uani 1 1 d . .
H10E H 0.0189 0.3526 -0.1015 0.112 Uiso 1 1 calc R U
H10F H -0.0006 0.3530 -0.0535 0.112 Uiso 1 1 calc R U
C104 C -0.04993(19) 0.40063(18) -0.1014(3) 0.0742(18) Uani 1 1 d . .
C105 C -0.01854(19) 0.40853(18) -0.1703(3) 0.0764(18) Uani 1 1 d . .
H10G H -0.0183 0.3898 -0.1996 0.092 Uiso 1 1 calc R U
C106 C 0.07934(16) 0.39573(17) -0.0419(3) 0.0732(17) Uani 1 1 d . .
H10H H 0.0893 0.3760 -0.0593 0.088 Uiso 1 1 calc R U
C107 C 0.10997(15) 0.40681(15) 0.0229(3) 0.0626(15) Uani 1 1 d . .
H10I H 0.1334 0.3916 0.0359 0.075 Uiso 1 1 calc R U
C108 C 0.13569(15) 0.46846(17) 0.1560(2) 0.0638(16) Uani 1 1 d . .
H10J H 0.1616 0.4590 0.1820 0.077 Uiso 1 1 calc R U
C109 C 0.12424(15) 0.50141(18) 0.1870(2) 0.0732(18) Uani 1 1 d . .
H10K H 0.1453 0.5076 0.2267 0.088 Uiso 1 1 calc R U
C110 C 0.05643(17) 0.57007(19) 0.1944(3) 0.0752(18) Uani 1 1 d . .
H11B H 0.0744 0.5794 0.2345 0.090 Uiso 1 1 calc R U
C111 C 0.11209(16) 0.56700(17) 0.1570(3) 0.0748(18) Uani 1 1 d . .
H11C H 0.1284 0.5717 0.2000 0.090 Uiso 1 1 calc R U
H11D H 0.1208 0.5827 0.1319 0.090 Uiso 1 1 calc R U
C112 C 0.12451(14) 0.51974(18) 0.0919(3) 0.0552(15) Uani 1 1 d . .
C113 C 0.14800(13) 0.46561(15) 0.0571(2) 0.0596(15) Uani 1 1 d . .
H11E H 0.1701 0.4505 0.0807 0.072 Uiso 1 1 calc R U
H11F H 0.1570 0.4831 0.0350 0.072 Uiso 1 1 calc R U
C114 C 0.09828(16) 0.45487(19) -0.0476(3) 0.0638(16) Uani 1 1 d . .
C115 C 0.05116(16) 0.42942(17) -0.1450(2) 0.0774(18) Uani 1 1 d . .
H11G H 0.0621 0.4484 -0.1618 0.093 Uiso 1 1 calc R U
H11H H 0.0542 0.4068 -0.1635 0.093 Uiso 1 1 calc R U
C116 C 0.2533(2) 0.28749(19) 0.3278(3) 0.0721(18) Uani 1 1 d . .
N1 N 0.19366(11) 0.21282(10) 0.0796(2) 0.0696(14) Uani 1 1 d . .
H1A H 0.1720 0.2244 0.0687 0.083 Uiso 1 1 calc R U
N2 N 0.01746(11) 0.07814(11) -0.0815(2) 0.0672(13) Uani 1 1 d . .
H2A H 0.0088 0.0983 -0.0739 0.081 Uiso 1 1 calc R U
N3 N 0.21928(13) 0.66643(10) 0.07807(19) 0.0664(13) Uani 1 1 d . .
H3A H 0.2436 0.6669 0.1144 0.080 Uiso 1 1 calc R U
H3B H 0.2244 0.6542 0.0455 0.080 Uiso 1 1 calc R U
N4 N 0.06431(11) 0.45054(12) 0.42142(18) 0.0604(12) Uani 1 1 d . .
H4A H 0.0554 0.4671 0.3867 0.072 Uiso 1 1 calc R U
H4B H 0.0846 0.4626 0.4556 0.072 Uiso 1 1 calc R U
N5 N 0.23921(11) 0.05153(10) 1.06856(18) 0.0480(10) Uani 1 1 d . .
N6 N 0.23596(11) 0.07082(10) 0.9774(2) 0.0492(10) Uani 1 1 d . .
N7 N 0.20867(11) 0.11346(12) 0.89356(18) 0.0517(11) Uani 1 1 d . .
N8 N 0.16945(13) 0.16014(12) 0.8544(2) 0.0602(12) Uani 1 1 d . .
N9 N 0.12341(13) 0.20576(13) 0.8564(2) 0.0687(13) Uani 1 1 d . .
N10 N 0.08653(15) 0.23434(13) 0.8967(2) 0.0757(14) Uani 1 1 d . .
N11 N 0.06503(16) 0.24328(13) 0.9800(3) 0.0765(14) Uani 1 1 d . .
N12 N 0.06964(16) 0.22116(13) 1.0703(3) 0.0742(14) Uani 1 1 d . .
N13 N 0.09766(16) 0.17954(13) 1.1557(2) 0.0687(13) Uani 1 1 d . .
N14 N 0.13653(15) 0.13307(13) 1.1958(2) 0.0643(12) Uani 1 1 d . .
N15 N 0.18233(13) 0.08638(11) 1.19455(18) 0.0558(11) Uani 1 1 d . .
N16 N 0.21795(11) 0.05813(12) 1.15294(17) 0.0491(10) Uani 1 1 d . .
N17 N 0.16433(12) 0.01613(10) 1.10137(17) 0.0480(10) Uani 1 1 d . .
N18 N 0.18536(12) 0.00966(10) 1.01719(19) 0.0491(10) Uani 1 1 d . .
N19 N 0.18200(11) 0.02959(11) 0.92599(19) 0.0498(11) Uani 1 1 d . .
N20 N 0.15458(13) 0.07245(12) 0.84318(18) 0.0534(11) Uani 1 1 d . .
N21 N 0.11523(13) 0.11826(15) 0.80207(18) 0.0635(13) Uani 1 1 d . .
N22 N 0.06817(14) 0.16425(15) 0.8027(2) 0.0727(13) Uani 1 1 d . .
N23 N 0.03269(14) 0.19345(17) 0.8435(2) 0.0769(14) Uani 1 1 d . .
N24 N 0.01332(13) 0.19994(16) 0.9288(3) 0.0764(14) Uani 1 1 d . .
N25 N 0.01435(15) 0.18179(14) 1.0189(3) 0.0812(15) Uani 1 1 d . .
N26 N 0.04355(14) 0.13909(13) 1.1024(2) 0.0688(13) Uani 1 1 d . .
N27 N 0.08221(15) 0.09279(12) 1.1411(2) 0.0676(13) Uani 1 1 d . .
N28 N 0.12821(13) 0.04555(11) 1.1419(2) 0.0542(11) Uani 1 1 d . .
N29 N 0.38408(14) 0.26109(15) 0.6146(3) 0.0809(15) Uani 1 1 d . .
N30 N 0.37222(16) 0.30427(14) 0.5312(3) 0.0846(15) Uani 1 1 d . .
N31 N 0.33142(14) 0.32469(13) 0.4388(2) 0.0736(14) Uani 1 1 d . .
N32 N 0.27074(19) 0.32003(13) 0.3530(2) 0.0715(14) Uani 1 1 d . .
N33 N 0.2149(2) 0.29198(13) 0.3060(2) 0.0699(14) Uani 1 1 d . .
N34 N 0.16730(18) 0.24475(15) 0.2993(2) 0.0796(15) Uani 1 1 d . .
N35 N 0.13841(14) 0.28580(14) 0.3516(2) 0.0770(14) Uani 1 1 d . .
N36 N 0.18432(16) 0.33308(12) 0.3565(2) 0.0664(13) Uani 1 1 d . .
N37 N 0.24106(15) 0.36123(11) 0.40099(19) 0.0603(12) Uani 1 1 d . .
N38 N 0.30247(14) 0.36613(11) 0.4882(2) 0.0643(13) Uani 1 1 d . .
N39 N 0.34088(17) 0.34425(13) 0.5794(2) 0.0757(14) Uani 1 1 d . .
N40 N 0.35273(17) 0.30171(13) 0.6635(2) 0.0793(15) Uani 1 1 d . .
N41 N 0.04484(15) 0.53417(17) 0.2003(2) 0.0732(14) Uani 1 1 d . .
N42 N 0.09014(12) 0.48753(17) 0.1955(2) 0.0679(14) Uani 1 1 d . .
N43 N 0.10555(13) 0.44251(15) 0.14815(19) 0.0657(13) Uani 1 1 d . .
N44 N 0.08926(14) 0.40229(12) 0.0615(2) 0.0673(13) Uani 1 1 d . .
N45 N 0.04641(14) 0.38394(13) -0.0293(3) 0.0770(14) Uani 1 1 d . .
N46 N -0.01732(14) 0.39320(14) -0.1128(2) 0.0733(14) Uani 1 1 d . .
N47 N 0.01063(15) 0.43619(19) -0.1628(2) 0.0854(16) Uani 1 1 d . .
N48 N 0.07347(14) 0.42747(15) -0.0788(2) 0.0687(13) Uani 1 1 d . .
N49 N 0.11824(12) 0.44337(13) 0.0124(2) 0.0619(12) Uani 1 1 d . .
N50 N 0.13535(11) 0.48430(14) 0.09888(18) 0.0582(12) Uani 1 1 d . .
N51 N 0.11743(12) 0.53005(14) 0.1430(2) 0.0641(12) Uani 1 1 d . .
N52 N 0.07236(14) 0.57575(15) 0.1462(2) 0.0761(15) Uani 1 1 d . .
O1 O 0.19874(9) 0.39964(8) 0.14653(14) 0.0539(9) Uani 1 1 d . .
O2 O 0.25396(9) 0.39010(8) 0.22892(14) 0.0447(8) Uani 1 1 d . .
O3 O 0.24369(10) 0.47812(9) 0.14486(15) 0.0570(9) Uani 1 1 d . .
O4 O 0.23229(8) 0.49021(7) 0.22833(14) 0.0430(8) Uani 1 1 d . .
O5 O 0.20402(8) 0.42901(8) 0.27343(13) 0.0430(8) Uani 1 1 d . .
O6 O 0.23603(9) 0.46105(9) 0.35840(15) 0.0556(9) Uani 1 1 d . .
O7 O -0.19600(8) 0.04955(8) -0.22690(14) 0.0453(8) Uani 1 1 d . .
O8 O -0.18592(9) 0.08475(9) -0.14492(15) 0.0556(9) Uani 1 1 d . .
O9 O 0.26208(9) 0.10844(10) 1.06229(15) 0.0597(9) Uani 1 1 d . .
O10 O 0.22298(10) 0.16783(9) 0.94579(17) 0.0613(10) Uani 1 1 d . .
O11 O 0.15409(12) 0.23698(10) 0.9475(2) 0.0753(12) Uani 1 1 d . .
O12 O 0.12452(13) 0.24727(11) 1.06286(19) 0.0856(13) Uani 1 1 d . .
O13 O 0.16416(12) 0.18593(10) 1.17809(16) 0.0712(11) Uani 1 1 d . .
O14 O 0.23242(10) 0.11785(10) 1.18123(15) 0.0668(10) Uani 1 1 d . .
O15 O 0.09727(10) 0.01467(9) 1.05066(16) 0.0609(10) Uani 1 1 d . .
O16 O 0.12655(10) 0.00497(9) 0.93231(15) 0.0610(10) Uani 1 1 d . .
O17 O 0.08798(11) 0.06500(11) 0.81650(16) 0.0714(11) Uani 1 1 d . .
O18 O 0.02046(11) 0.13307(13) 0.82012(17) 0.0786(12) Uani 1 1 d . .
O19 O -0.01140(12) 0.14353(13) 0.9361(2) 0.0896(14) Uani 1 1 d . .
O20 O 0.02840(11) 0.08460(10) 1.05130(19) 0.0737(11) Uani 1 1 d . .
O21 O 0.37618(12) 0.20680(12) 0.5629(2) 0.0899(13) Uani 1 1 d . .
O22 O 0.35767(13) 0.26717(11) 0.4453(2) 0.0954(14) Uani 1 1 d . .
O23 O 0.29675(14) 0.30701(11) 0.68084(16) 0.0827(13) Uani 1 1 d . .
O24 O 0.28300(13) 0.37032(10) 0.56982(17) 0.0787(12) Uani 1 1 d . .
O25 O 0.19770(10) 0.36044(9) 0.44995(16) 0.0649(10) Uani 1 1 d . .
O26 O -0.01225(11) 0.50342(13) 0.18070(16) 0.0767(13) Uani 1 1 d . .
O27 O 0.05388(10) 0.43554(11) 0.17853(16) 0.0769(12) Uani 1 1 d . .
O28 O 0.03044(11) 0.37805(11) 0.05599(19) 0.0856(13) Uani 1 1 d . .
O29 O -0.05855(11) 0.38919(11) -0.0604(2) 0.0850(13) Uani 1 1 d . .
O30 O 0.10209(10) 0.48347(11) -0.06978(16) 0.0671(11) Uani 1 1 d . .
O31 O 0.12174(9) 0.53964(10) 0.04862(16) 0.0642(10) Uani 1 1 d . .
O32 O 0.27127(13) 0.26009(11) 0.32448(17) 0.0865(13) Uani 1 1 d . .

loop_
_atom_site_aniso_label
_atom_site_aniso_U_11
_atom_site_aniso_U_22
_atom_site_aniso_U_33
_atom_site_aniso_U_23
_atom_site_aniso_U_13
_atom_site_aniso_U_12
Cu1 0.0377(3) 0.0351(3) 0.0395(3) 0.0015(3) 0.0174(2) 0.0004(3)
C1 0.036(3) 0.041(3) 0.040(3) 0.002(3) 0.019(3) 0.000(2)
C2 0.039(3) 0.030(3) 0.050(3) 0.006(2) 0.024(2) -0.001(2)
C3 0.064(4) 0.043(4) 0.069(4) -0.008(3) -0.015(3) 0.005(3)
C4 0.053(3) 0.044(3) 0.044(3) 0.000(3) 0.022(3) -0.001(3)
C5 0.044(3) 0.035(3) 0.057(4) 0.005(3) 0.020(3) 0.004(2)
C6 0.075(4) 0.048(4) 0.094(5) -0.014(4) -0.018(4) -0.015(3)
C7 0.041(3) 0.033(3) 0.080(4) -0.017(3) 0.009(3) -0.001(3)
C9 0.065(4) 0.033(3) 0.064(4) -0.009(3) 0.019(3) -0.009(3)
C10 0.078(4) 0.031(3) 0.094(5) -0.020(3) 0.022(3) -0.012(3)
C13 0.040(3) 0.078(4) 0.082(4) -0.015(3) 0.024(3) -0.012(3)
C14 0.031(3) 0.078(4) 0.070(4) -0.012(3) 0.017(3) -0.014(3)
C16 0.027(3) 0.099(5) 0.147(6) -0.062(5) 0.040(4) -0.011(3)
C18 0.046(3) 0.048(3) 0.052(3) -0.011(3) 0.020(3) -0.006(3)
C19 0.037(4) 0.138(6) 0.144(6) -0.087(5) 0.041(4) -0.023(4)
C20 0.044(3) 0.056(3) 0.041(3) 0.000(3) 0.017(3) -0.006(3)
C21 0.040(3) 0.047(3) 0.048(3) -0.013(3) 0.021(2) -0.018(3)
C22 0.029(3) 0.048(3) 0.041(3) 0.011(3) 0.014(2) 0.003(2)
C23 0.029(3) 0.035(3) 0.049(3) 0.002(3) 0.012(2) 0.001(2)
C24 0.043(3) 0.040(3) 0.037(3) 0.008(2) 0.019(2) 0.002(2)
C25 0.102(5) 0.048(4) 0.053(4) 0.005(3) 0.047(3) 0.004(3)
C26 0.046(3) 0.047(3) 0.037(3) 0.006(3) 0.013(2) -0.003(3)
C27 0.112(5) 0.056(4) 0.047(4) 0.009(3) 0.037(3) -0.008(3)
C28 0.069(4) 0.043(3) 0.053(4) 0.003(3) 0.032(3) 0.001(3)
C29 0.064(4) 0.034(3) 0.063(4) 0.009(3) 0.034(3) 0.001(3)
C30 0.096(5) 0.047(4) 0.101(5) 0.021(3) 0.059(4) -0.003(3)
C31 0.126(5) 0.027(3) 0.057(4) 0.010(3) 0.028(3) -0.002(3)
C32 0.143(5) 0.081(4) 0.153(5) 0.034(4) 0.031(4) -0.004(4)
C33 0.175(10) 0.210(13) 0.267(14) -0.082(11) 0.084(9) 0.038(9)
C34 0.041(3) 0.032(3) 0.046(3) 0.000(2) 0.022(2) 0.002(2)
C35 0.035(3) 0.036(3) 0.038(3) 0.002(2) 0.016(2) 0.002(2)
C36 0.046(3) 0.080(4) 0.054(4) -0.023(3) 0.022(3) -0.008(3)
C37 0.039(3) 0.055(3) 0.035(3) 0.004(2) 0.015(2) 0.003(3)
C38 0.058(4) 0.101(5) 0.055(3) -0.023(3) 0.038(3) 0.002(3)
C39 0.038(3) 0.058(4) 0.044(3) -0.012(3) 0.013(3) -0.010(2)
C40 0.036(3) 0.062(4) 0.056(4) -0.014(3) 0.025(3) -0.008(3)
C41 0.071(4) 0.100(5) 0.081(4) -0.015(4) 0.056(4) -0.002(3)
C42 0.044(3) 0.129(5) 0.055(3) 0.004(4) 0.031(3) 0.006(3)
C43 0.099(4) 0.153(5) 0.142(5) 0.019(4) 0.087(4) 0.019(4)
C44 0.167(10) 0.209(12) 0.187(10) 0.031(9) 0.034(8) -0.044(8)
C45 0.043(3) 0.048(4) 0.055(4) 0.000(3) 0.016(3) 0.000(3)
C46 0.049(3) 0.062(4) 0.056(4) -0.002(3) 0.020(3) -0.002(3)
C47 0.058(4) 0.061(4) 0.045(4) 0.005(3) 0.029(3) -0.003(3)
C48 0.078(4) 0.066(5) 0.076(4) 0.028(3) 0.042(3) 0.013(3)
C49 0.067(5) 0.057(4) 0.074(5) 0.018(4) 0.033(4) 0.014(4)
C50 0.077(4) 0.059(4) 0.103(5) 0.009(4) 0.039(4) 0.024(3)
C51 0.086(6) 0.065(5) 0.091(6) -0.014(4) 0.041(5) 0.025(4)
C52 0.097(5) 0.056(4) 0.084(5) -0.008(3) 0.049(4) 0.011(3)
C53 0.096(6) 0.057(5) 0.035(3) -0.013(3) 0.030(4) 0.010(4)
C54 0.114(5) 0.062(4) 0.040(3) -0.006(3) 0.026(3) 0.000(4)
C55 0.062(4) 0.044(4) 0.036(3) 0.011(3) 0.006(3) 0.008(3)
C56 0.063(4) 0.048(4) 0.050(4) 0.002(3) 0.007(3) 0.000(3)
C57 0.046(3) 0.046(3) 0.061(4) 0.004(3) 0.024(3) 0.012(3)
C58 0.052(4) 0.041(3) 0.061(4) -0.007(3) 0.028(3) 0.005(3)
C59 0.054(4) 0.071(4) 0.045(3) -0.004(3) 0.029(3) 0.000(3)
C60 0.063(4) 0.089(5) 0.040(3) 0.012(3) 0.026(3) 0.002(4)
C61 0.077(5) 0.105(6) 0.054(4) 0.027(4) 0.013(4) 0.031(4)
C62 0.065(4) 0.089(5) 0.082(5) 0.022(4) 0.026(4) 0.040(4)
C63 0.070(5) 0.077(5) 0.088(5) 0.016(4) 0.036(4) 0.029(4)
C64 0.088(5) 0.067(5) 0.087(5) 0.000(4) 0.040(4) 0.014(4)
C65 0.093(5) 0.062(4) 0.076(5) -0.015(4) 0.060(4) 0.005(4)
C66 0.104(5) 0.070(5) 0.065(4) -0.020(3) 0.055(4) -0.002(4)
C67 0.073(4) 0.053(4) 0.051(4) 0.002(3) 0.030(3) 0.003(3)
C68 0.065(4) 0.039(3) 0.045(3) 0.011(3) 0.019(3) -0.001(3)
C69 0.062(4) 0.041(3) 0.060(4) -0.002(3) 0.027(3) -0.004(3)
C70 0.062(4) 0.048(3) 0.046(4) -0.011(3) 0.026(3) -0.005(3)
C71 0.060(4) 0.068(4) 0.049(4) -0.019(3) 0.022(3) -0.008(3)
C72 0.065(5) 0.073(5) 0.035(3) -0.010(3) 0.020(3) -0.006(4)
C73 0.066(4) 0.116(5) 0.042(4) 0.001(4) 0.011(3) 0.017(4)
C74 0.043(4) 0.107(6) 0.042(4) 0.009(4) 0.012(3) 0.014(4)
C75 0.054(4) 0.130(6) 0.073(5) 0.015(4) 0.014(3) 0.022(4)
C76 0.058(4) 0.088(6) 0.074(5) 0.001(5) 0.029(4) 0.022(4)
C77 0.086(5) 0.090(5) 0.097(5) 0.006(4) 0.052(4) 0.013(4)
C78 0.058(4) 0.063(5) 0.071(5) -0.004(4) 0.036(4) -0.001(3)
C79 0.072(4) 0.071(5) 0.070(4) 0.000(3) 0.043(3) -0.006(3)
C80 0.068(4) 0.045(3) 0.042(4) 0.005(3) 0.025(3) -0.001(3)
C81 0.079(5) 0.068(5) 0.074(5) 0.006(4) 0.017(4) 0.010(4)
C82 0.111(6) 0.076(5) 0.107(6) 0.004(4) 0.036(5) 0.011(4)
C83 0.116(6) 0.060(5) 0.097(6) 0.013(5) 0.069(5) 0.006(4)
C84 0.115(6) 0.062(4) 0.072(5) 0.012(3) 0.067(4) 0.015(4)
C85 0.158(7) 0.069(5) 0.050(4) 0.009(4) 0.041(4) 0.020(5)
C86 0.123(6) 0.060(5) 0.049(4) 0.007(3) 0.007(4) -0.002(4)
C87 0.136(6) 0.065(5) 0.041(4) 0.020(3) 0.031(4) 0.025(4)
C88 0.110(5) 0.048(4) 0.047(4) 0.009(3) 0.046(4) 0.009(4)
C89 0.093(5) 0.064(4) 0.077(5) 0.014(4) 0.054(4) -0.001(4)
C90 0.102(5) 0.057(4) 0.087(5) 0.006(4) 0.042(4) 0.000(4)
C91 0.117(6) 0.081(5) 0.057(5) 0.005(4) 0.022(4) -0.002(4)
C92 0.107(6) 0.051(5) 0.047(4) 0.003(3) 0.030(4) -0.008(4)
C93 0.130(6) 0.057(5) 0.074(5) 0.002(4) 0.027(4) 0.004(4)
C94 0.090(5) 0.037(4) 0.072(5) -0.003(3) 0.034(4) -0.007(3)
C95 0.099(5) 0.048(4) 0.053(4) 0.017(3) 0.042(3) 0.008(3)
C96 0.093(5) 0.033(3) 0.049(4) 0.006(3) 0.024(4) 0.006(3)
C97 0.128(6) 0.047(4) 0.070(4) 0.012(3) 0.033(4) 0.025(4)
C98 0.044(5) 0.111(6) 0.039(3) 0.000(4) 0.016(3) 0.007(4)
C99 0.059(4) 0.152(7) 0.041(4) 0.004(4) 0.016(3) -0.013(4)
C100 0.049(4) 0.097(6) 0.035(3) 0.022(3) -0.001(3) 0.002(4)
C101 0.060(4) 0.091(5) 0.076(5) 0.034(4) 0.026(3) 0.005(4)
C102 0.070(5) 0.086(5) 0.082(5) 0.012(4) 0.037(4) 0.008(4)
C103 0.085(5) 0.103(6) 0.094(5) -0.013(4) 0.038(4) -0.017(5)
C104 0.054(5) 0.085(5) 0.071(5) -0.023(4) 0.011(4) -0.016(4)
C105 0.069(5) 0.094(5) 0.063(4) -0.014(4) 0.024(4) 0.002(4)
C106 0.056(4) 0.091(5) 0.080(5) -0.002(4) 0.034(4) 0.001(3)
C107 0.049(4) 0.067(4) 0.078(4) 0.016(3) 0.031(3) 0.009(3)
C108 0.038(3) 0.107(5) 0.036(3) 0.024(3) 0.003(3) 0.008(3)
C109 0.046(4) 0.123(6) 0.041(4) 0.004(4) 0.007(3) -0.001(4)
C110 0.062(4) 0.113(6) 0.045(4) -0.015(4) 0.015(3) -0.007(4)
C111 0.054(4) 0.097(6) 0.064(4) -0.006(4) 0.013(3) -0.018(4)
C112 0.029(3) 0.085(5) 0.048(4) 0.003(3) 0.011(3) -0.003(3)
C113 0.028(3) 0.086(4) 0.060(4) 0.023(3) 0.012(3) 0.003(3)
C114 0.046(4) 0.086(5) 0.071(5) 0.000(4) 0.035(3) 0.010(4)
C115 0.064(4) 0.115(6) 0.055(4) -0.009(3) 0.026(3) 0.006(4)
C116 0.119(6) 0.068(5) 0.041(4) 0.016(4) 0.044(4) 0.010(5)
N1 0.046(3) 0.035(3) 0.108(4) -0.029(2) 0.008(2) -0.004(2)
N2 0.032(3) 0.061(3) 0.100(4) -0.034(3) 0.018(2) -0.014(2)
N3 0.107(4) 0.039(3) 0.054(3) 0.012(2) 0.033(3) 0.006(3)
N4 0.044(3) 0.091(4) 0.058(3) -0.019(2) 0.032(2) 0.000(2)
N5 0.057(3) 0.042(3) 0.041(3) -0.002(2) 0.015(2) -0.004(2)
N6 0.052(3) 0.046(3) 0.055(3) 0.004(2) 0.027(2) -0.007(2)
N7 0.055(3) 0.055(3) 0.046(3) 0.000(2) 0.021(2) 0.007(2)
N8 0.063(3) 0.060(3) 0.060(3) 0.007(3) 0.027(3) 0.001(3)
N9 0.055(3) 0.081(4) 0.074(4) 0.012(3) 0.030(3) 0.013(3)
N10 0.065(4) 0.086(4) 0.077(4) 0.014(3) 0.028(3) 0.015(3)
N11 0.069(4) 0.084(4) 0.078(4) 0.013(3) 0.030(3) 0.007(3)
N12 0.075(4) 0.076(4) 0.073(4) 0.000(3) 0.031(3) 0.012(3)
N13 0.081(4) 0.058(4) 0.068(3) -0.007(3) 0.030(3) 0.005(3)
N14 0.083(4) 0.048(3) 0.060(3) -0.001(2) 0.027(3) 0.007(3)
N15 0.072(3) 0.044(3) 0.054(3) -0.008(2) 0.028(2) 0.000(2)
N16 0.051(3) 0.048(3) 0.048(3) 0.009(2) 0.020(2) 0.009(2)
N17 0.051(3) 0.048(3) 0.041(3) -0.006(2) 0.014(2) -0.001(2)
N18 0.051(3) 0.051(3) 0.051(3) -0.002(2) 0.026(2) -0.005(2)
N19 0.045(3) 0.058(3) 0.046(3) -0.011(2) 0.017(2) -0.007(2)
N20 0.050(3) 0.067(3) 0.048(3) -0.002(2) 0.025(2) 0.000(3)
N21 0.050(3) 0.095(4) 0.042(3) 0.000(3) 0.014(2) 0.002(3)
N22 0.069(4) 0.079(4) 0.066(3) 0.003(3) 0.022(3) 0.005(3)
N23 0.062(4) 0.095(5) 0.075(4) 0.005(3) 0.027(3) 0.010(3)
N24 0.063(3) 0.090(4) 0.079(4) -0.007(4) 0.031(3) 0.011(3)
N25 0.106(4) 0.059(4) 0.091(4) 0.001(3) 0.052(3) 0.002(3)
N26 0.080(4) 0.058(3) 0.075(4) -0.008(3) 0.037(3) 0.011(3)
N27 0.090(4) 0.053(3) 0.071(4) -0.008(3) 0.043(3) 0.006(3)
N28 0.061(3) 0.054(3) 0.053(3) -0.003(2) 0.029(3) 0.000(2)
N29 0.096(4) 0.070(4) 0.080(4) 0.006(3) 0.038(3) -0.001(3)
N30 0.114(4) 0.064(4) 0.087(4) 0.016(3) 0.053(4) 0.023(3)
N31 0.110(4) 0.051(3) 0.074(4) 0.004(3) 0.053(3) 0.014(3)
N32 0.128(5) 0.042(3) 0.058(3) 0.007(2) 0.052(3) 0.013(3)
N33 0.124(5) 0.044(3) 0.049(3) -0.003(2) 0.042(3) 0.001(3)
N34 0.125(5) 0.064(4) 0.056(3) 0.000(3) 0.042(3) 0.002(3)
N35 0.103(4) 0.062(4) 0.055(3) 0.011(3) 0.020(3) 0.009(3)
N36 0.086(4) 0.054(3) 0.062(3) 0.002(3) 0.032(3) 0.003(3)
N37 0.092(4) 0.051(3) 0.048(3) 0.004(2) 0.039(3) -0.004(3)
N38 0.095(4) 0.061(3) 0.052(3) 0.011(2) 0.045(3) 0.013(3)
N39 0.111(5) 0.062(3) 0.059(4) -0.004(3) 0.039(3) -0.002(3)
N40 0.118(5) 0.045(4) 0.060(3) 0.004(3) 0.020(3) -0.001(3)
N41 0.051(4) 0.121(5) 0.042(3) 0.003(3) 0.012(2) 0.008(3)
N42 0.039(3) 0.126(5) 0.043(3) 0.017(3) 0.022(2) 0.002(3)
N43 0.039(3) 0.104(4) 0.056(3) 0.021(3) 0.020(2) -0.002(3)
N44 0.056(3) 0.084(4) 0.066(4) 0.011(3) 0.028(3) 0.004(3)
N45 0.055(3) 0.098(4) 0.077(4) -0.008(3) 0.025(3) -0.011(3)
N46 0.049(3) 0.090(4) 0.077(4) 0.004(3) 0.022(3) 0.005(3)
N47 0.046(3) 0.148(6) 0.061(3) -0.003(3) 0.019(3) 0.005(4)
N48 0.070(3) 0.086(4) 0.054(3) 0.011(3) 0.028(3) 0.006(3)
N49 0.045(3) 0.083(4) 0.052(3) 0.022(3) 0.013(2) 0.011(3)
N50 0.046(3) 0.088(4) 0.044(3) 0.012(3) 0.021(2) 0.015(3)
N51 0.058(3) 0.084(4) 0.052(3) 0.006(3) 0.024(2) -0.002(3)
N52 0.041(3) 0.126(5) 0.059(3) -0.005(3) 0.018(3) 0.005(3)
O1 0.059(2) 0.041(2) 0.057(2) 0.0007(17) 0.0175(18) 0.0036(18)
O2 0.049(2) 0.044(2) 0.042(2) -0.0043(16) 0.0177(17) -0.0031(16)
O3 0.077(3) 0.044(2) 0.060(2) 0.0053(18) 0.037(2) 0.0107(18)
O4 0.054(2) 0.038(2) 0.041(2) 0.0106(15) 0.0235(16) 0.0059(15)
O5 0.052(2) 0.047(2) 0.0377(19) -0.0062(15) 0.0261(16) -0.0038(15)
O6 0.048(2) 0.070(3) 0.054(2) -0.0108(19) 0.0265(18) -0.0101(19)
O7 0.0370(19) 0.051(2) 0.043(2) -0.0016(16) 0.0108(16) 0.0039(15)
O8 0.050(2) 0.065(2) 0.057(2) -0.0092(19) 0.0267(18) 0.0041(18)
O9 0.059(2) 0.053(2) 0.060(2) -0.0014(19) 0.0159(18) -0.0086(19)
O10 0.061(2) 0.055(2) 0.070(3) -0.002(2) 0.028(2) -0.0071(19)
O11 0.064(3) 0.068(3) 0.092(3) -0.001(2) 0.029(2) 0.005(2)
O12 0.074(3) 0.080(3) 0.098(3) 0.001(2) 0.029(3) 0.016(3)
O13 0.088(3) 0.058(3) 0.063(3) -0.010(2) 0.025(2) -0.010(2)
O14 0.081(3) 0.055(3) 0.060(2) 0.000(2) 0.023(2) -0.007(2)
O15 0.051(2) 0.070(3) 0.059(2) -0.002(2) 0.018(2) -0.0028(19)
O16 0.054(2) 0.066(3) 0.063(2) -0.0210(19) 0.023(2) -0.0190(19)
O17 0.059(3) 0.090(3) 0.067(3) -0.017(2) 0.027(2) -0.014(2)
O18 0.060(3) 0.111(4) 0.062(3) -0.004(2) 0.020(2) -0.004(2)
O19 0.086(3) 0.079(3) 0.108(4) -0.018(3) 0.043(3) 0.006(3)
O20 0.062(3) 0.071(3) 0.088(3) -0.014(2) 0.030(2) -0.004(2)
O21 0.111(3) 0.076(3) 0.089(3) 0.003(3) 0.045(3) 0.012(3)
O22 0.147(4) 0.054(3) 0.102(3) 0.001(3) 0.067(3) 0.016(3)
O23 0.136(4) 0.066(3) 0.053(3) 0.001(2) 0.045(3) 0.012(3)
O24 0.127(4) 0.062(3) 0.067(3) 0.000(2) 0.059(3) -0.006(2)
O25 0.099(3) 0.050(2) 0.060(3) 0.0007(19) 0.046(2) 0.007(2)
O26 0.057(3) 0.118(4) 0.056(3) 0.014(2) 0.023(2) -0.009(2)
O27 0.045(2) 0.119(4) 0.071(3) 0.027(2) 0.027(2) 0.001(2)
O28 0.076(3) 0.095(3) 0.095(3) 0.020(2) 0.045(3) -0.005(2)
O29 0.080(3) 0.095(3) 0.088(3) 0.010(3) 0.041(3) -0.004(2)
O30 0.061(2) 0.085(3) 0.059(3) 0.026(2) 0.0276(19) 0.008(2)
O31 0.049(2) 0.086(3) 0.059(2) 0.022(2) 0.0228(19) 0.0042(19)
O32 0.155(4) 0.050(3) 0.074(3) 0.005(2) 0.065(3) 0.017(3)

loop_
_atom_type_symbol
_atom_type_description
_atom_type_scat_dispersion_real
_atom_type_scat_dispersion_imag
_atom_type_scat_source
C C 0.0033 0.0016 'International Tables Vol C Tables 4.2.6.8 and 6.1.1.4'
H H 0.0000 0.0000 'International Tables Vol C Tables 4.2.6.8 and 6.1.1.4'
N N 0.0061 0.0033 'International Tables Vol C Tables 4.2.6.8 and 6.1.1.4'
O O 0.0106 0.0060 'International Tables Vol C Tables 4.2.6.8 and 6.1.1.4'
Cu Cu 0.3201 1.2651 'International Tables Vol C Tables 4.2.6.8 and 6.1.1.4'

loop_
_geom_angle_atom_site_label_1
_geom_angle_atom_site_label_2
_geom_angle_atom_site_label_3
_geom_angle
_geom_angle_site_symmetry_1
_geom_angle_site_symmetry_3
O2 Cu1 O5 93.56(12) . .
O2 Cu1 O4 151.11(12) . .
O5 Cu1 O4 94.25(12) . .
O2 Cu1 O7 92.46(12) . 8_556
O5 Cu1 O7 151.89(13) . 8_556
O4 Cu1 O7 93.60(12) . 8_556
O1 C1 O2 123.5(4) . .
O1 C1 C2 119.4(4) . .
O2 C1 C2 117.1(4) . .
C4 C2 C3 117.9(4) . .
C4 C2 C1 121.1(4) . .
C3 C2 C1 121.0(4) . .
C2 C3 C6 119.9(5) . .
C2 C3 H3C 120.0 . .
C6 C3 H3C 120.0 . .
C2 C4 C5 121.1(5) . .
C2 C4 H4C 119.4 . .
C5 C4 H4C 119.4 . .
C7 C5 C4 120.8(5) . .
C7 C5 H5A 119.6 . .
C4 C5 H5A 119.6 . .
C7 C6 C3 121.5(5) . .
C7 C6 H6A 119.3 . .
C3 C6 H6A 119.3 . .
C6 C7 C5 118.6(5) . .
C6 C7 C8 121.6(5) . .
C5 C7 C8 119.8(5) . .
N1 C8 C7 118.3(5) . .
N1 C8 H8A 107.7 . .
C7 C8 H8A 107.7 . .
N1 C8 H8B 107.7 . .
C7 C8 H8B 107.7 . .
H8A C8 H8B 107.1 . .
N1 C9 C10 116.1(4) . .
N1 C9 H9A 108.3 . .
C10 C9 H9A 108.3 . .
N1 C9 H9B 108.3 . .
C10 C9 H9B 108.3 . .
H9A C9 H9B 107.4 . .
C11 C10 C9 113.8(5) . .
C11 C10 H10A 108.8 . .
C9 C10 H10A 108.8 . .
C11 C10 H10B 108.8 . .
C9 C10 H10B 108.8 . .
H10A C10 H10B 107.7 . .
C10 C11 C12 125.4(6) . .
C10 C11 H11A 117.3 . .
C12 C11 H11A 117.3 . .
C13 C12 C11 127.6(6) . .
C13 C12 H12A 116.2 . .
C11 C12 H12A 116.2 . .
C12 C13 C14 113.5(5) . .
C12 C13 H13A 108.9 . .
C14 C13 H13A 108.9 . .
C12 C13 H13B 108.9 . .
C14 C13 H13B 108.9 . .
H13A C13 H13B 107.7 . .
N2 C14 C13 115.4(4) . .
N2 C14 H14A 108.4 . .
C13 C14 H14A 108.4 . .
N2 C14 H14B 108.4 . .
C13 C14 H14B 108.4 . .
H14A C14 H14B 107.5 . .
N2 C15 C16 121.0(6) . .
N2 C15 H15A 107.1 . .
C16 C15 H15A 107.1 . .
N2 C15 H15B 107.1 . .
C16 C15 H15B 107.1 . .
H15A C15 H15B 106.8 . .
C18 C16 C17 118.5(6) . .
C18 C16 C15 121.1(6) . .
C17 C16 C15 120.1(7) . .
C16 C17 C19 121.5(7) . .
C16 C17 H17A 119.3 . .
C19 C17 H17A 119.3 . .
C16 C18 C20 120.7(5) . .
C16 C18 H18A 119.6 . .
C20 C18 H18A 119.6 . .
C21 C19 C17 119.0(6) . .
C21 C19 H19A 120.5 . .
C17 C19 H19A 120.5 . .
C21 C20 C18 120.8(4) . .
C21 C20 H20A 119.6 . .
C18 C20 H20A 119.6 . .
C19 C21 C20 119.0(5) . .
C19 C21 C22 119.5(5) . .
C20 C21 C22 121.4(4) . .
O8 C22 O7 124.9(4) . .
O8 C22 C21 119.2(4) . .
O7 C22 C21 115.9(4) . .
O3 C23 O4 124.4(4) . .
O3 C23 C24 119.4(4) . .
O4 C23 C24 116.2(4) . .
C25 C24 C26 117.5(4) . .
C25 C24 C23 120.4(4) . .
C26 C24 C23 122.1(4) . .
C24 C25 C27 121.7(5) . .
C24 C25 H25A 119.1 . .
C27 C25 H25A 119.1 . .
C28 C26 C24 121.4(4) . .
C28 C26 H26A 119.3 . .
C24 C26 H26A 119.3 . .
C29 C27 C25 119.8(5) . .
C29 C27 H27A 120.1 . .
C25 C27 H27A 120.1 . .
C26 C28 C29 121.9(5) . .
C26 C28 H28A 119.1 . .
C29 C28 H28A 119.1 . .
C28 C29 C27 117.6(5) . .
C28 C29 C30 121.7(5) . .
C27 C29 C30 120.7(5) . .
N3 C30 C29 115.3(4) . .
N3 C30 H30A 108.4 . .
C29 C30 H30A 108.4 . .
N3 C30 H30B 108.4 . .
C29 C30 H30B 108.4 . .
H30A C30 H30B 107.5 . .
N3 C31 C32 112.5(5) . .
N3 C31 H31A 109.1 . .
C32 C31 H31A 109.1 . .
N3 C31 H31B 109.1 . .
C32 C31 H31B 109.1 . .
H31A C31 H31B 107.8 . .
C33 C32 C31 113.3(9) . .
C33 C32 H32A 108.9 . .
C31 C32 H32A 108.9 . .
C33 C32 H32B 108.9 . .
C31 C32 H32B 108.9 . .
H32A C32 H32B 107.7 . .
C32 C33 H33B 109.6 . .
C32 C33 H33C 110.4 . .
H33B C33 H33C 109.5 . .
O6 C34 O5 124.2(4) . .
O6 C34 C35 119.5(4) . .
O5 C34 C35 116.2(4) . .
C37 C35 C36 117.8(4) . .
C37 C35 C34 122.1(4) . .
C36 C35 C34 120.0(4) . .
C35 C36 C38 119.9(4) . .
C35 C36 H36A 120.1 . .
C38 C36 H36A 120.1 . .
C35 C37 C39 121.4(4) . .
C35 C37 H37A 119.3 . .
C39 C37 H37A 119.3 . .
C40 C38 C36 121.4(5) . .
C40 C38 H38A 119.3 . .
C36 C38 H38A 119.3 . .
C37 C39 C40 121.5(4) . .
C37 C39 H39A 119.2 . .
C40 C39 H39A 119.2 . .
C38 C40 C39 117.9(4) . .
C38 C40 C41 120.0(5) . .
C39 C40 C41 122.0(5) . .
N4 C41 C40 115.9(5) . .
N4 C41 H41A 108.3 . .
C40 C41 H41A 108.3 . .
N4 C41 H41B 108.3 . .
C40 C41 H41B 108.3 . .
H41A C41 H41B 107.4 . .
N4 C42 C43 108.1(5) . .
N4 C42 H42A 110.1 . .
C43 C42 H42A 110.1 . .
N4 C42 H42B 110.1 . .
C43 C42 H42B 110.1 . .
H42A C42 H42B 108.4 . .
C44 C43 C42 107.2(8) . .
C44 C43 H43A 110.3 . .
C42 C43 H43A 110.3 . .
C44 C43 H43B 110.3 . .
C42 C43 H43B 110.3 . .
H43A C43 H43B 108.5 . .
C43 C44 H44B 109.9 . .
C43 C44 H44C 108.3 . .
H44B C44 H44C 109.5 . .
O9 C45 N5 126.6(5) . .
O9 C45 N6 125.4(5) . .
N5 C45 N6 108.1(5) . .
N6 C46 N7 113.1(4) . .
N6 C46 H46A 109.0 . .
N7 C46 H46A 109.0 . .
N6 C46 H46B 109.0 . .
N7 C46 H46B 109.0 . .
H46A C46 H46B 107.8 . .
O10 C47 N8 125.4(6) . .
O10 C47 N7 126.1(5) . .
N8 C47 N7 108.5(5) . .
N8 C48 N9 115.5(4) . .
N8 C48 H48A 108.4 . .
N9 C48 H48A 108.4 . .
N8 C48 H48B 108.4 . .
N9 C48 H48B 108.4 . .
H48A C48 H48B 107.5 . .
O11 C49 N9 126.0(6) . .
O11 C49 N10 126.5(6) . .
N9 C49 N10 107.4(6) . .
N10 C50 N11 113.0(5) . .
N10 C50 H50A 109.0 . .
N11 C50 H50A 109.0 . .
N10 C50 H50B 109.0 . .
N11 C50 H50B 109.0 . .
H50A C50 H50B 107.8 . .
O12 C51 N11 125.7(7) . .
O12 C51 N12 125.4(7) . .
N11 C51 N12 108.9(7) . .
N12 C52 N13 114.8(5) . .
N12 C52 H52A 108.6 . .
N13 C52 H52A 108.6 . .
N12 C52 H52B 108.6 . .
N13 C52 H52B 108.6 . .
H52A C52 H52B 107.5 . .
O13 C53 N14 126.9(6) . .
O13 C53 N13 126.7(6) . .
N14 C53 N13 106.3(6) . .
N14 C54 N15 114.1(4) . .
N14 C54 H54A 108.7 . .
N15 C54 H54A 108.7 . .
N14 C54 H54B 108.7 . .
N15 C54 H54B 108.7 . .
H54A C54 H54B 107.6 . .
O14 C55 N16 126.4(6) . .
O14 C55 N15 126.4(5) . .
N16 C55 N15 107.2(5) . .
N16 C56 N5 114.1(4) . .
N16 C56 H56A 108.7 . .
N5 C56 H56A 108.7 . .
N16 C56 H56B 108.7 . .
N5 C56 H56B 108.7 . .
H56A C56 H56B 107.6 . .
N18 C57 N5 115.9(4) . .
N18 C57 C58 103.5(4) . .
N5 C57 C58 103.2(4) . .
N18 C57 H57A 111.2 . .
N5 C57 H57A 111.2 . .
C58 C57 H57A 111.2 . .
N19 C58 N6 116.3(4) . .
N19 C58 C57 103.4(4) . .
N6 C58 C57 103.4(4) . .
N19 C58 H58A 111.1 . .
N6 C58 H58A 111.1 . .
C57 C58 H58A 111.1 . .
N20 C59 N7 114.4(4) . .
N20 C59 C60 103.7(4) . .
N7 C59 C60 102.6(4) . .
N20 C59 H59A 111.8 . .
N7 C59 H59A 111.8 . .
C60 C59 H59A 111.8 . .
N21 C60 N8 115.5(4) . .
N21 C60 C59 102.4(4) . .
N8 C60 C59 103.7(4) . .
N21 C60 H60A 111.5 . .
N8 C60 H60A 111.5 . .
C59 C60 H60A 111.5 . .
N22 C61 N9 116.6(5) . .
N22 C61 C62 102.4(5) . .
N9 C61 C62 103.8(5) . .
N22 C61 H61A 111.1 . .
N9 C61 H61A 111.1 . .
C62 C61 H61A 111.1 . .
N23 C62 N10 115.3(5) . .
N23 C62 C61 103.4(6) . .
N10 C62 C61 102.5(5) . .
N23 C62 H62A 111.7 . .
N10 C62 H62A 111.7 . .
C61 C62 H62A 111.7 . .
N11 C63 N24 115.7(5) . .
N11 C63 C64 104.8(5) . .
N24 C63 C64 102.7(5) . .
N11 C63 H63A 111.0 . .
N24 C63 H63A 111.0 . .
C64 C63 H63A 111.0 . .
N25 C64 N12 115.3(5) . .
N25 C64 C63 104.5(5) . .
N12 C64 C63 102.6(5) . .
N25 C64 H64A 111.3 . .
N12 C64 H64A 111.3 . .
C63 C64 H64A 111.3 . .
N13 C65 N26 115.1(5) . .
N13 C65 C66 103.6(5) . .
N26 C65 C66 104.3(5) . .
N13 C65 H65A 111.1 . .
N26 C65 H65A 111.1 . .
C66 C65 H65A 111.1 . .
N14 C66 N27 114.0(4) . .
N14 C66 C65 104.6(5) . .
N27 C66 C65 103.1(5) . .
N14 C66 H66A 111.5 . .
N27 C66 H66A 111.5 . .
C65 C66 H66A 111.5 . .
N28 C67 N15 115.5(4) . .
N28 C67 C68 103.9(4) . .
N15 C67 C68 103.0(4) . .
N28 C67 H67A 111.3 . .
N15 C67 H67A 111.3 . .
C68 C67 H67A 111.3 . .
N17 C68 N16 115.0(4) . .
N17 C68 C67 102.7(4) . .
N16 C68 C67 102.5(4) . .
N17 C68 H68A 111.9 . .
N16 C68 H68A 111.9 . .
C67 C68 H68A 111.9 . .
N17 C69 N18 113.5(4) . .
N17 C69 H69A 108.9 . .
N18 C69 H69A 108.9 . .
N17 C69 H69B 108.9 . .
N18 C69 H69B 108.9 . .
H69A C69 H69B 107.7 . .
O16 C70 N19 126.1(5) . .
O16 C70 N18 126.0(5) . .
N19 C70 N18 107.9(5) . .
N20 C71 N19 113.0(4) . .
N20 C71 H71A 109.0 . .
N19 C71 H71A 109.0 . .
N20 C71 H71B 109.0 . .
N19 C71 H71B 109.0 . .
H71A C71 H71B 107.8 . .
O17 C72 N21 126.8(6) . .
O17 C72 N20 125.9(6) . .
N21 C72 N20 107.3(5) . .
N22 C73 N21 115.7(4) . .
N22 C73 H73A 108.4 . .
N21 C73 H73A 108.4 . .
N22 C73 H73B 108.4 . .
N21 C73 H73B 108.4 . .
H73A C73 H73B 107.4 . .
O18 C74 N22 126.4(7) . .
O18 C74 N23 125.8(6) . .
N22 C74 N23 107.7(6) . .
N23 C75 N24 112.4(4) . .
N23 C75 H75A 109.1 . .
N24 C75 H75A 109.1 . .
N23 C75 H75B 109.1 . .
N24 C75 H75B 109.1 . .
H75A C75 H75B 107.9 . .
O19 C76 N24 128.1(7) . .
O19 C76 N25 125.5(7) . .
N24 C76 N25 106.4(6) . .
N26 C77 N25 114.5(5) . .
N26 C77 H77A 108.6 . .
N25 C77 H77A 108.6 . .
N26 C77 H77B 108.6 . .
N25 C77 H77B 108.6 . .
H77A C77 H77B 107.6 . .
O20 C78 N27 125.5(6) . .
O20 C78 N26 126.8(6) . .
N27 C78 N26 107.7(6) . .
N28 C79 N27 114.4(4) . .
N28 C79 H79A 108.7 . .
N27 C79 H79A 108.7 . .
N28 C79 H79B 108.7 . .
N27 C79 H79B 108.7 . .
H79A C79 H79B 107.6 . .
O15 C80 N17 126.0(5) . .
O15 C80 N28 125.4(6) . .
N17 C80 N28 108.6(5) . .
O21 C81 N29 126.8(7) . .
O21 C81 N35 125.0(7) . 7_556
N29 C81 N35 108.2(6) . 7_556
N30 C82 N29 114.3(6) . .
N30 C82 H82A 108.7 . .
N29 C82 H82A 108.7 . .
N30 C82 H82B 108.7 . .
N29 C82 H82B 108.7 . .
H82A C82 H82B 107.6 . .
O22 C83 N30 126.3(7) . .
O22 C83 N31 125.7(7) . .
N30 C83 N31 108.0(6) . .
N32 C84 N31 111.7(4) . .
N32 C84 H84A 109.3 . .
N31 C84 H84A 109.3 . .
N32 C84 H84B 109.3 . .
N31 C84 H84B 109.3 . .
H84A C84 H84B 107.9 . .
N33 C85 N34 116.2(5) . .
N33 C85 H85A 108.2 . .
N34 C85 H85A 108.2 . .
N33 C85 H85B 108.2 . .
N34 C85 H85B 108.2 . .
H85A C85 H85B 107.4 . .
N34 C86 N35 117.0(5) . .
N34 C86 C91 105.4(5) . 7_556
N35 C86 C91 101.9(5) . 7_556
N34 C86 H86A 110.7 . .
N35 C86 H86A 110.7 . .
C91 C86 H86A 110.7 7_556 .
N33 C87 N36 114.1(5) . .
N33 C87 C88 104.2(5) . .
N36 C87 C88 104.3(5) . .
N33 C87 H87A 111.3 . .
N36 C87 H87A 111.3 . .
C88 C87 H87A 111.3 . .
N32 C88 N37 114.1(4) . .
N32 C88 C87 103.1(5) . .
N37 C88 C87 103.6(5) . .
N32 C88 H88A 111.8 . .
N37 C88 H88A 111.8 . .
C87 C88 H88A 111.8 . .
N38 C89 N31 115.7(5) . .
N38 C89 C90 104.1(5) . .
N31 C89 C90 103.2(5) . .
N38 C89 H89A 111.1 . .
N31 C89 H89A 111.1 . .
C90 C89 H89A 111.1 . .
N30 C90 N39 114.9(5) . .
N30 C90 C89 104.0(5) . .
N39 C90 C89 102.2(5) . .
N30 C90 H90A 111.7 . .
N39 C90 H90A 111.7 . .
C89 C90 H90A 111.7 . .
N29 C91 N40 115.6(5) . .
N29 C91 C86 103.4(5) . 7_556
N40 C91 C86 99.3(5) . 7_556
N29 C91 H91A 112.5 . .
N40 C91 H91A 112.5 . .
C86 C91 H91A 112.5 7_556 .
O23 C92 N34 126.0(7) . 7_556
O23 C92 N40 125.7(7) . .
N34 C92 N40 108.3(7) 7_556 .
N40 C93 N39 114.7(5) . .
N40 C93 H93A 108.6 . .
N39 C93 H93A 108.6 . .
N40 C93 H93B 108.6 . .
N39 C93 H93B 108.6 . .
H93A C93 H93B 107.6 . .
O24 C94 N38 127.5(6) . .
O24 C94 N39 124.1(6) . .
N38 C94 N39 108.3(6) . .
N37 C95 N38 113.7(4) . .
N37 C95 H95A 108.8 . .
N38 C95 H95A 108.8 . .
N37 C95 H95B 108.8 . .
N38 C95 H95B 108.8 . .
H95A C95 H95B 107.7 . .
O25 C96 N36 125.4(6) . .
O25 C96 N37 126.5(6) . .
N36 C96 N37 108.1(5) . .
N36 C97 N35 115.5(5) . .
N36 C97 H97A 108.4 . .
N35 C97 H97A 108.4 . .
N36 C97 H97B 108.4 . .
N35 C97 H97B 108.4 . .
H97A C97 H97B 107.5 . .
O26 C98 N41 128.4(7) . .
O26 C98 N47 126.1(6) . 5_565
N41 C98 N47 105.5(6) . 5_565
N41 C99 N42 116.1(5) . .
N41 C99 H99A 108.3 . .
N42 C99 H99A 108.3 . .
N41 C99 H99B 108.3 . .
N42 C99 H99B 108.3 . .
H99A C99 H99B 107.4 . .
O27 C100 N43 127.8(7) . .
O27 C100 N42 124.9(6) . .
N43 C100 N42 107.2(6) . .
N44 C101 N43 111.7(4) . .
N44 C101 H10C 109.3 . .
N43 C101 H10C 109.3 . .
N44 C101 H10D 109.3 . .
N43 C101 H10D 109.3 . .
H10C C101 H10D 107.9 . .
O28 C102 N45 127.2(7) . .
O28 C102 N44 124.6(7) . .
N45 C102 N44 108.1(6) . .
N46 C103 N45 115.6(5) . .
N46 C103 H10E 108.4 . .
N45 C103 H10E 108.4 . .
N46 C103 H10F 108.4 . .
N45 C103 H10F 108.4 . .
H10E C103 H10F 107.5 . .
O29 C104 N46 128.3(7) . .
O29 C104 N52 124.4(7) . 5_565
N46 C104 N52 107.3(6) . 5_565
N46 C105 N47 114.5(5) . .
N46 C105 C110 103.7(5) . 5_565
N47 C105 C110 102.5(5) . 5_565
N46 C105 H10G 111.8 . .
N47 C105 H10G 111.8 . .
C110 C105 H10G 111.8 5_565 .
N48 C106 N45 115.9(5) . .
N48 C106 C107 104.8(5) . .
N45 C106 C107 103.5(5) . .
N48 C106 H10H 110.7 . .
N45 C106 H10H 110.7 . .
C107 C106 H10H 110.7 . .
N44 C107 N49 115.5(5) . .
N44 C107 C106 102.9(5) . .
N49 C107 C106 101.9(4) . .
N44 C107 H10I 111.9 . .
N49 C107 H10I 111.9 . .
C106 C107 H10I 111.9 . .
N43 C108 N50 115.3(4) . .
N43 C108 C109 104.0(5) . .
N50 C108 C109 102.1(5) . .
N43 C108 H10J 111.6 . .
N50 C108 H10J 111.6 . .
C109 C108 H10J 111.6 . .
N51 C109 N42 116.4(4) . .
N51 C109 C108 104.2(5) . .
N42 C109 C108 101.5(5) . .
N51 C109 H10K 111.3 . .
N42 C109 H10K 111.3 . .
C108 C109 H10K 111.3 . .
N41 C110 N52 115.7(5) . .
N41 C110 C105 104.6(5) . 5_565
N52 C110 C105 103.4(5) . 5_565
N41 C110 H11B 110.9 . .
N52 C110 H11B 110.9 . .
C105 C110 H11B 110.9 5_565 .
N52 C111 N51 113.5(5) . .
N52 C111 H11C 108.9 . .
N51 C111 H11C 108.9 . .
N52 C111 H11D 108.9 . .
N51 C111 H11D 108.9 . .
H11C C111 H11D 107.7 . .
O31 C112 N50 127.1(5) . .
O31 C112 N51 124.9(6) . .
N50 C112 N51 108.0(5) . .
N50 C113 N49 114.3(4) . .
N50 C113 H11E 108.7 . .
N49 C113 H11E 108.7 . .
N50 C113 H11F 108.7 . .
N49 C113 H11F 108.7 . .
H11E C113 H11F 107.6 . .
O30 C114 N48 125.8(6) . .
O30 C114 N49 127.0(6) . .
N48 C114 N49 107.2(6) . .
N47 C115 N48 114.7(4) . .
N47 C115 H11G 108.6 . .
N48 C115 H11G 108.6 . .
N47 C115 H11H 108.6 . .
N48 C115 H11H 108.6 . .
H11G C115 H11H 107.6 . .
O32 C116 N33 127.4(7) . .
O32 C116 N32 124.6(7) . .
N33 C116 N32 108.0(6) . .
C8 N1 C9 118.4(4) . .
C8 N1 H1A 120.8 . .
C9 N1 H1A 120.8 . .
C15 N2 C14 118.9(5) . .
C15 N2 H2A 120.6 . .
C14 N2 H2A 120.6 . .
C31 N3 C30 115.2(4) . .
C31 N3 H3A 108.5 . .
C30 N3 H3A 108.5 . .
C31 N3 H3B 108.5 . .
C30 N3 H3B 108.5 . .
H3A N3 H3B 107.5 . .
C41 N4 C42 114.0(4) . .
C41 N4 H4A 108.8 . .
C42 N4 H4A 108.8 . .
C41 N4 H4B 108.8 . .
C42 N4 H4B 108.8 . .
H4A N4 H4B 107.7 . .
C45 N5 C57 112.8(4) . .
C45 N5 C56 122.8(4) . .
C57 N5 C56 123.6(4) . .
C45 N6 C58 112.3(4) . .
C45 N6 C46 122.8(4) . .
C58 N6 C46 124.2(4) . .
C47 N7 C46 123.1(4) . .
C47 N7 C59 113.0(4) . .
C46 N7 C59 123.4(4) . .
C47 N8 C48 122.8(5) . .
C47 N8 C60 112.1(5) . .
C48 N8 C60 123.9(5) . .
C49 N9 C48 122.9(5) . .
C49 N9 C61 112.8(5) . .
C48 N9 C61 122.7(5) . .
C49 N10 C50 121.8(6) . .
C49 N10 C62 113.2(5) . .
C50 N10 C62 123.3(5) . .
C51 N11 C63 112.3(6) . .
C51 N11 C50 122.6(6) . .
C63 N11 C50 125.1(5) . .
C51 N12 C52 121.7(6) . .
C51 N12 C64 111.1(6) . .
C52 N12 C64 125.6(6) . .
C53 N13 C65 113.3(5) . .
C53 N13 C52 121.8(5) . .
C65 N13 C52 124.8(5) . .
C53 N14 C54 122.1(5) . .
C53 N14 C66 112.2(5) . .
C54 N14 C66 124.7(5) . .
C55 N15 C67 113.3(4) . .
C55 N15 C54 121.9(5) . .
C67 N15 C54 123.4(4) . .
C55 N16 C56 123.3(5) . .
C55 N16 C68 113.6(4) . .
C56 N16 C68 122.0(4) . .
C80 N17 C69 122.6(4) . .
C80 N17 C68 112.5(4) . .
C69 N17 C68 124.3(4) . .
C70 N18 C57 112.0(4) . .
C70 N18 C69 122.5(4) . .
C57 N18 C69 125.0(4) . .
C70 N19 C58 113.0(4) . .
C70 N19 C71 122.5(4) . .
C58 N19 C71 124.0(4) . .
C72 N20 C59 112.7(5) . .
C72 N20 C71 122.4(5) . .
C59 N20 C71 123.5(4) . .
C72 N21 C60 113.7(5) . .
C72 N21 C73 122.2(5) . .
C60 N21 C73 123.1(5) . .
C74 N22 C73 123.7(6) . .
C74 N22 C61 113.1(6) . .
C73 N22 C61 122.3(5) . .
C74 N23 C62 113.3(6) . .
C74 N23 C75 122.3(6) . .
C62 N23 C75 124.0(6) . .
C76 N24 C75 120.1(6) . .
C76 N24 C63 112.6(6) . .
C75 N24 C63 125.2(6) . .
C76 N25 C64 113.5(6) . .
C76 N25 C77 122.0(6) . .
C64 N25 C77 124.5(6) . .
C78 N26 C77 122.5(5) . .
C78 N26 C65 112.2(5) . .
C77 N26 C65 124.2(5) . .
C78 N27 C66 112.4(5) . .
C78 N27 C79 122.5(5) . .
C66 N27 C79 123.0(5) . .
C80 N28 C67 112.2(4) . .
C80 N28 C79 122.4(5) . .
C67 N28 C79 124.0(4) . .
C81 N29 C91 114.0(6) . .
C81 N29 C82 121.5(6) . .
C91 N29 C82 123.7(6) . .
C83 N30 C90 112.2(5) . .
C83 N30 C82 123.0(6) . .
C90 N30 C82 124.2(6) . .
C83 N31 C84 122.5(5) . .
C83 N31 C89 112.4(5) . .
C84 N31 C89 124.0(5) . .
C116 N32 C84 122.5(6) . .
C116 N32 C88 112.3(6) . .
C84 N32 C88 123.9(5) . .
C116 N33 C85 122.4(6) . .
C116 N33 C87 112.3(6) . .
C85 N33 C87 124.1(6) . .
C92 N34 C86 113.3(6) 7_556 .
C92 N34 C85 124.4(6) 7_556 .
C86 N34 C85 121.8(6) . .
C81 N35 C97 122.5(6) 7_556 .
C81 N35 C86 112.1(6) 7_556 .
C97 N35 C86 123.0(5) . .
C96 N36 C97 124.1(5) . .
C96 N36 C87 111.0(5) . .
C97 N36 C87 124.2(5) . .
C96 N37 C95 122.8(5) . .
C96 N37 C88 113.0(5) . .
C95 N37 C88 123.8(5) . .
C94 N38 C89 112.8(5) . .
C94 N38 C95 122.1(5) . .
C89 N38 C95 124.8(4) . .
C94 N39 C90 112.4(5) . .
C94 N39 C93 121.7(5) . .
C90 N39 C93 124.8(6) . .
C92 N40 C93 122.9(6) . .
C92 N40 C91 113.6(6) . .
C93 N40 C91 123.1(6) . .
C98 N41 C110 113.9(6) . .
C98 N41 C99 122.0(6) . .
C110 N41 C99 123.4(5) . .
C100 N42 C109 113.7(5) . .
C100 N42 C99 122.8(5) . .
C109 N42 C99 123.0(6) . .
C100 N43 C108 113.3(6) . .
C100 N43 C101 122.5(5) . .
C108 N43 C101 122.9(5) . .
C102 N44 C107 112.8(5) . .
C102 N44 C101 122.5(5) . .
C107 N44 C101 123.4(5) . .
C102 N45 C106 112.4(5) . .
C102 N45 C103 123.2(6) . .
C106 N45 C103 124.3(5) . .
C104 N46 C103 120.6(6) . .
C104 N46 C105 113.5(5) . .
C103 N46 C105 125.3(5) . .
C98 N47 C115 121.7(6) 5_565 .
C98 N47 C105 113.4(5) 5_565 .
C115 N47 C105 124.6(6) . .
C114 N48 C106 112.1(5) . .
C114 N48 C115 121.0(5) . .
C106 N48 C115 125.4(5) . .
C114 N49 C107 113.7(5) . .
C114 N49 C113 121.1(5) . .
C107 N49 C113 124.7(4) . .
C112 N50 C113 123.1(5) . .
C112 N50 C108 113.1(5) . .
C113 N50 C108 123.6(5) . .
C112 N51 C109 112.5(5) . .
C112 N51 C111 123.6(5) . .
C109 N51 C111 122.7(5) . .
C104 N52 C111 123.7(5) 5_565 .
C104 N52 C110 111.8(5) 5_565 .
C111 N52 C110 121.6(5) . .
C1 O2 Cu1 113.7(3) . .
C23 O4 Cu1 111.8(3) . .
C34 O5 Cu1 112.6(3) . .
C22 O7 Cu1 112.1(3) . 8_455

loop_
_geom_bond_atom_site_label_1
_geom_bond_atom_site_label_2
_geom_bond_distance
_geom_bond_site_symmetry_2
Cu1 O2 1.960(3) .
Cu1 O5 1.960(3) .
Cu1 O4 1.962(3) .
Cu1 O7 1.965(3) 8_556
C1 O1 1.257(5) .
C1 O2 1.274(5) .
C1 C2 1.491(6) .
C2 C4 1.377(6) .
C2 C3 1.381(6) .
C3 C6 1.385(7) .
C3 H3C 0.9300 .
C4 C5 1.375(6) .
C4 H4C 0.9300 .
C5 C7 1.362(6) .
C5 H5A 0.9300 .
C6 C7 1.357(7) .
C6 H6A 0.9300 .
C7 C8 1.515(7) .
C8 N1 1.377(6) .
C8 H8A 0.9700 .
C8 H8B 0.9700 .
C9 N1 1.440(5) .
C9 C10 1.495(6) .
C9 H9A 0.9700 .
C9 H9B 0.9700 .
C10 C11 1.439(7) .
C10 H10A 0.9700 .
C10 H10B 0.9700 .
C11 C12 1.465(8) .
C11 H11A 0.9300 .
C12 C13 1.417(7) .
C12 H12A 0.9300 .
C13 C14 1.477(6) .
C13 H13A 0.9700 .
C13 H13B 0.9700 .
C14 N2 1.447(5) .
C14 H14A 0.9700 .
C14 H14B 0.9700 .
C15 N2 1.392(8) .
C15 C16 1.497(8) .
C15 H15A 0.9700 .
C15 H15B 0.9700 .
C16 C18 1.319(6) .
C16 C17 1.379(8) .
C17 C19 1.392(8) .
C17 H17A 0.9300 .
C18 C20 1.389(6) .
C18 H18A 0.9300 .
C19 C21 1.347(6) .
C19 H19A 0.9300 .
C20 C21 1.374(6) .
C20 H20A 0.9300 .
C21 C22 1.504(6) .
C22 O8 1.241(5) .
C22 O7 1.280(5) .
C23 O3 1.222(5) .
C23 O4 1.278(5) .
C23 C24 1.512(6) .
C24 C25 1.369(6) .
C24 C26 1.370(6) .
C25 C27 1.389(7) .
C25 H25A 0.9300 .
C26 C28 1.361(6) .
C26 H26A 0.9300 .
C27 C29 1.386(7) .
C27 H27A 0.9300 .
C28 C29 1.371(6) .
C28 H28A 0.9300 .
C29 C30 1.477(6) .
C30 N3 1.474(6) .
C30 H30A 0.9700 .
C30 H30B 0.9700 .
C31 N3 1.463(5) .
C31 C32 1.556(9) .
C31 H31A 0.9700 .
C31 H31B 0.9700 .
C32 C33 1.343(11) .
C32 H32A 0.9700 .
C32 H32B 0.9700 .
C33 H33B 0.9600 .
C33 H33C 0.9600 .
C34 O6 1.236(5) .
C34 O5 1.282(5) .
C34 C35 1.504(6) .
C35 C37 1.366(6) .
C35 C36 1.385(6) .
C36 C38 1.404(6) .
C36 H36A 0.9300 .
C37 C39 1.368(6) .
C37 H37A 0.9300 .
C38 C40 1.353(6) .
C38 H38A 0.9300 .
C39 C40 1.373(6) .
C39 H39A 0.9300 .
C40 C41 1.480(6) .
C41 N4 1.444(6) .
C41 H41A 0.9700 .
C41 H41B 0.9700 .
C42 N4 1.481(5) .
C42 C43 1.655(8) .
C42 H42A 0.9700 .
C42 H42B 0.9700 .
C43 C44 1.406(10) .
C43 H43A 0.9700 .
C43 H43B 0.9700 .
C44 H44B 0.9600 .
C44 H44C 0.9600 .
C45 O9 1.219(5) .
C45 N5 1.357(6) .
C45 N6 1.384(6) .
C46 N6 1.441(6) .
C46 N7 1.456(6) .
C46 H46A 0.9700 .
C46 H46B 0.9700 .
C47 O10 1.225(6) .
C47 N8 1.364(6) .
C47 N7 1.368(6) .
C48 N8 1.418(6) .
C48 N9 1.446(6) .
C48 H48A 0.9700 .
C48 H48B 0.9700 .
C49 O11 1.214(6) .
C49 N9 1.369(7) .
C49 N10 1.385(7) .
C50 N10 1.445(7) .
C50 N11 1.448(7) .
C50 H50A 0.9700 .
C50 H50B 0.9700 .
C51 O12 1.241(7) .
C51 N11 1.351(7) .
C51 N12 1.378(8) .
C52 N12 1.421(6) .
C52 N13 1.450(6) .
C52 H52A 0.9700 .
C52 H52B 0.9700 .
C53 O13 1.223(6) .
C53 N14 1.376(7) .
C53 N13 1.383(7) .
C54 N14 1.433(6) .
C54 N15 1.471(6) .
C54 H54A 0.9700 .
C54 H54B 0.9700 .
C55 O14 1.231(6) .
C55 N16 1.361(6) .
C55 N15 1.370(6) .
C56 N16 1.436(6) .
C56 N5 1.448(5) .
C56 H56A 0.9700 .
C56 H56B 0.9700 .
C57 N18 1.442(5) .
C57 N5 1.444(5) .
C57 C58 1.557(6) .
C57 H57A 0.9800 .
C58 N19 1.427(5) .
C58 N6 1.438(5) .
C58 H58A 0.9800 .
C59 N20 1.428(6) .
C59 N7 1.460(6) .
C59 C60 1.553(7) .
C59 H59A 0.9800 .
C60 N21 1.445(6) .
C60 N8 1.462(6) .
C60 H60A 0.9800 .
C61 N22 1.454(7) .
C61 N9 1.460(7) .
C61 C62 1.557(7) .
C61 H61A 0.9800 .
C62 N23 1.418(7) .
C62 N10 1.459(7) .
C62 H62A 0.9800 .
C63 N11 1.422(7) .
C63 N24 1.449(7) .
C63 C64 1.537(7) .
C63 H63A 0.9800 .
C64 N25 1.410(7) .
C64 N12 1.458(7) .
C64 H64A 0.9800 .
C65 N13 1.432(6) .
C65 N26 1.444(6) .
C65 C66 1.507(7) .
C65 H65A 0.9800 .
C66 N14 1.444(6) .
C66 N27 1.458(6) .
C66 H66A 0.9800 .
C67 N28 1.429(6) .
C67 N15 1.448(6) .
C67 C68 1.556(6) .
C67 H67A 0.9800 .
C68 N17 1.444(5) .
C68 N16 1.454(6) .
C68 H68A 0.9800 .
C69 N17 1.433(5) .
C69 N18 1.449(6) .
C69 H69A 0.9700 .
C69 H69B 0.9700 .
C70 O16 1.221(5) .
C70 N19 1.374(6) .
C70 N18 1.378(6) .
C71 N20 1.434(6) .
C71 N19 1.454(6) .
C71 H71A 0.9700 .
C71 H71B 0.9700 .
C72 O17 1.224(6) .
C72 N21 1.353(6) .
C72 N20 1.381(6) .
C73 N22 1.438(7) .
C73 N21 1.455(6) .
C73 H73A 0.9700 .
C73 H73B 0.9700 .
C74 O18 1.215(7) .
C74 N22 1.346(7) .
C74 N23 1.376(7) .
C75 N23 1.439(7) .
C75 N24 1.446(7) .
C75 H75A 0.9700 .
C75 H75B 0.9700 .
C76 O19 1.197(7) .
C76 N24 1.379(8) .
C76 N25 1.379(7) .
C77 N26 1.435(7) .
C77 N25 1.443(7) .
C77 H77A 0.9700 .
C77 H77B 0.9700 .
C78 O20 1.216(6) .
C78 N27 1.357(7) .
C78 N26 1.361(7) .
C79 N28 1.429(6) .
C79 N27 1.478(6) .
C79 H79A 0.9700 .
C79 H79B 0.9700 .
C80 O15 1.223(6) .
C80 N17 1.363(6) .
C80 N28 1.367(6) .
C81 O21 1.222(7) .
C81 N29 1.361(7) .
C81 N35 1.367(8) 7_556
C82 N30 1.438(7) .
C82 N29 1.458(7) .
C82 H82A 0.9700 .
C82 H82B 0.9700 .
C83 O22 1.226(7) .
C83 N30 1.380(8) .
C83 N31 1.386(7) .
C84 N32 1.423(7) .
C84 N31 1.441(7) .
C84 H84A 0.9700 .
C84 H84B 0.9700 .
C85 N33 1.420(7) .
C85 N34 1.467(7) .
C85 H85A 0.9700 .
C85 H85B 0.9700 .
C86 N34 1.402(7) .
C86 N35 1.476(7) .
C86 C91 1.577(8) 7_556
C86 H86A 0.9800 .
C87 N33 1.460(7) .
C87 N36 1.481(7) .
C87 C88 1.511(7) .
C87 H87A 0.9800 .
C88 N32 1.435(6) .
C88 N37 1.437(6) .
C88 H88A 0.9800 .
C89 N38 1.417(6) .
C89 N31 1.440(7) .
C89 C90 1.560(7) .
C89 H89A 0.9800 .
C90 N30 1.437(7) .
C90 N39 1.440(7) .
C90 H90A 0.9800 .
C91 N29 1.418(7) .
C91 N40 1.477(7) .
C91 C86 1.577(8) 7_556
C91 H91A 0.9800 .
C92 O23 1.209(7) .
C92 N34 1.349(7) 7_556
C92 N40 1.355(7) .
C93 N40 1.431(7) .
C93 N39 1.456(7) .
C93 H93A 0.9700 .
C93 H93B 0.9700 .
C94 O24 1.218(6) .
C94 N38 1.355(7) .
C94 N39 1.373(7) .
C95 N37 1.417(6) .
C95 N38 1.453(6) .
C95 H95A 0.9700 .
C95 H95B 0.9700 .
C96 O25 1.221(6) .
C96 N36 1.357(6) .
C96 N37 1.378(6) .
C97 N36 1.418(7) .
C97 N35 1.442(7) .
C97 H97A 0.9700 .
C97 H97B 0.9700 .
C98 O26 1.173(7) .
C98 N41 1.371(7) .
C98 N47 1.386(8) 5_565
C99 N41 1.420(7) .
C99 N42 1.465(7) .
C99 H99A 0.9700 .
C99 H99B 0.9700 .
C100 O27 1.213(6) .
C100 N43 1.362(7) .
C100 N42 1.376(7) .
C101 N44 1.435(6) .
C101 N43 1.467(7) .
C101 H10C 0.9700 .
C101 H10D 0.9700 .
C102 O28 1.238(6) .
C102 N45 1.345(7) .
C102 N44 1.384(7) .
C103 N46 1.434(7) .
C103 N45 1.446(7) .
C103 H10E 0.9700 .
C103 H10F 0.9700 .
C104 O29 1.207(7) .
C104 N46 1.369(7) .
C104 N52 1.371(7) 5_565
C105 N46 1.451(7) .
C105 N47 1.453(7) .
C105 C110 1.520(7) 5_565
C105 H10G 0.9800 .
C106 N48 1.427(7) .
C106 N45 1.437(6) .
C106 C107 1.556(7) .
C106 H10H 0.9800 .
C107 N44 1.413(6) .
C107 N49 1.433(6) .
C107 H10I 0.9800 .
C108 N43 1.433(6) .
C108 N50 1.462(6) .
C108 C109 1.565(7) .
C108 H10J 0.9800 .
C109 N51 1.435(6) .
C109 N42 1.454(6) .
C109 H10K 0.9800 .
C110 N41 1.422(7) .
C110 N52 1.488(7) .
C110 C105 1.520(7) 5_565
C110 H11B 0.9800 .
C111 N52 1.435(6) .
C111 N51 1.442(7) .
C111 H11C 0.9700 .
C111 H11D 0.9700 .
C112 O31 1.228(6) .
C112 N50 1.366(6) .
C112 N51 1.381(6) .
C113 N50 1.426(6) .
C113 N49 1.447(6) .
C113 H11E 0.9700 .
C113 H11F 0.9700 .
C114 O30 1.214(6) .
C114 N48 1.374(7) .
C114 N49 1.380(7) .
C115 N47 1.420(6) .
C115 N48 1.451(6) .
C115 H11G 0.9700 .
C115 H11H 0.9700 .
C116 O32 1.236(7) .
C116 N33 1.324(7) .
C116 N32 1.388(7) .
N1 H1A 0.8600 .
N2 H2A 0.8600 .
N3 H3A 0.9700 .
N3 H3B 0.9700 .
N4 H4A 0.9700 .
N4 H4B 0.9700 .
N34 C92 1.349(7) 7_556
N35 C81 1.367(8) 7_556
N47 C98 1.386(8) 5_565
N52 C104 1.371(7) 5_565
O7 Cu1 1.965(3) 8_455
